data_7004464
loop_
_publ_author_name
'Clark, Thomas E.'
'Makha, Mohamed'
'Sobolev, Alexandre N.'
'Raston, Colin L.'

_publ_section_title
;
 Carborane inclusion chemistry for the uncommon calix[7,9]arenes
;
_journal_issue 36
_journal_name_full 'Dalton Transactions'
_journal_page_first 4855
_journal_page_last 4859
_journal_paper_doi 10.1039/b807511e
_journal_year 2008
_chemical_formula_moiety 'C77 H98 O7, 3.75(C7 H8)'
_chemical_formula_sum 'C103.25 H128 O7'
_chemical_formula_weight 1481.06
_chemical_name_systematic
;
?
;
_space_group_IT_number 2
_symmetry_cell_setting triclinic
_symmetry_Int_Tables_number 2
_symmetry_space_group_name_Hall '-P 1'
_symmetry_space_group_name_H-M 'P -1'
_atom_sites_solution_hydrogens geom
_atom_sites_solution_primary direct
_atom_sites_solution_secondary difmap
_audit_creation_method SHELXL-97
_cell_angle_alpha 95.586(9)
_cell_angle_beta 90.174(11)
_cell_angle_gamma 108.796(12)
_cell_formula_units_Z 4
_cell_length_a 16.946(3)
_cell_length_b 18.816(2)
_cell_length_c 30.047(3)
_cell_measurement_reflns_used 69434
_cell_measurement_temperature 100(2)
_cell_measurement_theta_max 64.99
_cell_measurement_theta_min 2.49
_cell_volume 9021(2)
_computing_cell_refinement
;
CrysAlis RED, Oxford Diffraction Ltd.,
Version 1.171.31.8 (release 12-01-2007 CrysAlis171 .NET)
(compiled Jan 12 2007,17:49:11)
;
_computing_data_collection
;
CrysAlis CCD, Oxford Diffraction Ltd.,
Version 1.171.31.8 (release 12-01-2007 CrysAlis171 .NET)
(compiled Jan 12 2007,17:49:11)
;
_computing_data_reduction
;
CrysAlis RED, Oxford Diffraction Ltd.,
Version 1.171.31.8 (release 12-01-2007 CrysAlis171 .NET)
(compiled Jan 12 2007,17:49:11)
;
_computing_molecular_graphics 'X-Seed 2.0 (Barbour, 2001)'
_computing_publication_material 'SHELXL-97 (Sheldrick, 1997)'
_computing_structure_refinement 'SHELXL-97 (Sheldrick, 1997)'
_computing_structure_solution 'SHELXS-97 (Sheldrick, 1990)'
_diffrn_ambient_temperature 100(2)
_diffrn_detector_area_resol_mean 10.4738
_diffrn_measured_fraction_theta_full 0.973
_diffrn_measured_fraction_theta_max 0.973
_diffrn_measurement_device_type 'Oxford Diffraction Gemini-R Ultra, Ruby CCD'
_diffrn_measurement_method '\w scans'
_diffrn_radiation_monochromator graphite
_diffrn_radiation_source 'Enhance (Cu) X-ray Source'
_diffrn_radiation_type CuK\a
_diffrn_radiation_wavelength 1.54178
_diffrn_reflns_av_R_equivalents 0.0307
_diffrn_reflns_av_sigmaI/netI 0.0199
_diffrn_reflns_limit_h_max 19
_diffrn_reflns_limit_h_min -19
_diffrn_reflns_limit_k_max 22
_diffrn_reflns_limit_k_min -22
_diffrn_reflns_limit_l_max 34
_diffrn_reflns_limit_l_min -35
_diffrn_reflns_number 142954
_diffrn_reflns_theta_full 65.00
_diffrn_reflns_theta_max 65.00
_diffrn_reflns_theta_min 2.49
_exptl_absorpt_coefficient_mu 0.510
_exptl_absorpt_correction_T_max 1.00000
_exptl_absorpt_correction_T_min 0.90704
_exptl_absorpt_correction_type multi-scan
_exptl_absorpt_process_details
;
CrysAlis RED, Oxford Diffraction Ltd.,
Version 1.171.31.8 (release 12-01-2007 CrysAlis171 .NET)
(compiled Jan 12 2007,17:49:11)
Empirical absorption correction using spherical harmonics,
implemented in SCALE3 ABSPACK scaling algorithm.
;
_exptl_crystal_colour colorless
_exptl_crystal_density_diffrn 1.091
_exptl_crystal_density_meas ?
_exptl_crystal_density_method .
_exptl_crystal_description prism
_exptl_crystal_F_000 3214
_exptl_crystal_size_max 0.30
_exptl_crystal_size_mid 0.28
_exptl_crystal_size_min 0.22
_refine_diff_density_max 0.822
_refine_diff_density_min -0.362
_refine_diff_density_rms 0.059
_refine_ls_extinction_method none
_refine_ls_goodness_of_fit_ref 1.002
_refine_ls_hydrogen_treatment constr
_refine_ls_matrix_type full
_refine_ls_number_parameters 2040
_refine_ls_number_reflns 29877
_refine_ls_number_restraints 0
_refine_ls_restrained_S_all 1.002
_refine_ls_R_factor_all 0.0979
_refine_ls_R_factor_gt 0.0810
_refine_ls_shift/su_max 0.001
_refine_ls_shift/su_mean 0.000
_refine_ls_structure_factor_coef Fsqd
_refine_ls_weighting_details 'calc w=1/[\s^2^(Fo^2^)+(0.1400P)^2^+8.8000P] where P=(Fo^2^+2Fc^2^)/3'
_refine_ls_weighting_scheme calc
_refine_ls_wR_factor_gt 0.2338
_refine_ls_wR_factor_ref 0.2510
_reflns_number_gt 22924
_reflns_number_total 29877
_reflns_threshold_expression >2sigma(I)
_cod_data_source_file b807511e.txt
_cod_data_source_block Complex2
_cod_database_code 7004464

loop_
_symmetry_equiv_pos_as_xyz
'x, y, z'
'-x, -y, -z'

loop_
_atom_site_label
_atom_site_type_symbol
_atom_site_fract_x
_atom_site_fract_y
_atom_site_fract_z
_atom_site_U_iso_or_equiv
_atom_site_adp_type
_atom_site_occupancy
_atom_site_symmetry_multiplicity
_atom_site_calc_flag
_atom_site_refinement_flags
_atom_site_disorder_assembly
_atom_site_disorder_group
O1A O 0.39762(12) 0.69292(11) 0.25358(6) 0.0451(5) Uani 1 1 d . . .
H1A H 0.3558 0.7044 0.2462 0.068 Uiso 1 1 calc R . .
C11A C 0.40267(17) 0.63228(16) 0.22472(9) 0.0411(6) Uani 1 1 d . . .
C12A C 0.37388(16) 0.62292(16) 0.18011(9) 0.0413(6) Uani 1 1 d . . .
C13A C 0.37682(17) 0.55885(16) 0.15373(9) 0.0424(6) Uani 1 1 d . . .
H13A H 0.3556 0.5507 0.1237 0.051 Uiso 1 1 calc R . .
C14A C 0.40917(17) 0.50622(16) 0.16902(9) 0.0433(6) Uani 1 1 d . . .
C15A C 0.44099(18) 0.52083(17) 0.21299(10) 0.0445(6) Uani 1 1 d . . .
H15A H 0.4658 0.4871 0.2241 0.053 Uiso 1 1 calc R . .
C16A C 0.43785(17) 0.58306(16) 0.24129(9) 0.0419(6) Uani 1 1 d . . .
C10A C 0.4075(2) 0.43549(17) 0.13835(10) 0.0494(7) Uani 1 1 d . . .
C17A C 0.4531(3) 0.3892(2) 0.15987(12) 0.0655(9) Uani 1 1 d . . .
H17A H 0.4279 0.3747 0.1883 0.098 Uiso 1 1 calc R . .
H17B H 0.5120 0.4195 0.1654 0.098 Uiso 1 1 calc R . .
H17C H 0.4489 0.3438 0.1398 0.098 Uiso 1 1 calc R . .
C18A C 0.3160(2) 0.38701(19) 0.12879(11) 0.0585(8) Uani 1 1 d . . .
H18A H 0.2888 0.3748 0.1571 0.088 Uiso 1 1 calc R . .
H18B H 0.3133 0.3402 0.1105 0.088 Uiso 1 1 calc R . .
H18C H 0.2873 0.4150 0.1127 0.088 Uiso 1 1 calc R . .
C19A C 0.4482(2) 0.45717(19) 0.09364(11) 0.0586(8) Uani 1 1 d . . .
H19A H 0.4195 0.4870 0.0792 0.088 Uiso 1 1 calc R . .
H19B H 0.4438 0.4112 0.0740 0.088 Uiso 1 1 calc R . .
H19C H 0.5071 0.4870 0.0993 0.088 Uiso 1 1 calc R . .
C1A C 0.34384(17) 0.68091(16) 0.16028(9) 0.0420(6) Uani 1 1 d . . .
H1AA H 0.3702 0.7305 0.1777 0.050 Uiso 1 1 calc R . .
H1AB H 0.3632 0.6851 0.1293 0.050 Uiso 1 1 calc R . .
O2A O 0.25841(13) 0.71996(13) 0.23437(7) 0.0525(5) Uani 1 1 d . . .
H2A H 0.2366 0.7493 0.2484 0.079 Uiso 1 1 calc R . .
C21A C 0.20987(18) 0.68452(16) 0.19650(9) 0.0437(6) Uani 1 1 d . . .
C22A C 0.12433(18) 0.66943(16) 0.19541(9) 0.0443(6) Uani 1 1 d . . .
C23A C 0.07893(19) 0.63433(17) 0.15606(10) 0.0469(7) Uani 1 1 d . . .
H23A H 0.0202 0.6241 0.1551 0.056 Uiso 1 1 calc R . .
C24A C 0.11662(19) 0.61382(17) 0.11815(10) 0.0465(7) Uani 1 1 d . . .
C25A C 0.20269(18) 0.62944(16) 0.12099(9) 0.0437(6) Uani 1 1 d . . .
H25A H 0.2298 0.6157 0.0955 0.052 Uiso 1 1 calc R . .
C26A C 0.25038(18) 0.66410(16) 0.15927(9) 0.0419(6) Uani 1 1 d . . .
C20A C 0.0671(2) 0.5768(2) 0.07448(10) 0.0561(8) Uani 1 1 d . . .
C27A C -0.0253(3) 0.5502(3) 0.08008(14) 0.1034(18) Uani 1 1 d . . .
H27A H -0.0435 0.5934 0.0899 0.155 Uiso 1 1 calc R . .
H27B H -0.0392 0.5141 0.1026 0.155 Uiso 1 1 calc R . .
H27C H -0.0536 0.5256 0.0515 0.155 Uiso 1 1 calc R . .
C28A C 0.0940(3) 0.6292(3) 0.03835(14) 0.0977(16) Uani 1 1 d . . .
H28A H 0.0783 0.6745 0.0461 0.147 Uiso 1 1 calc R . .
H28B H 0.0665 0.6035 0.0098 0.147 Uiso 1 1 calc R . .
H28C H 0.1546 0.6436 0.0358 0.147 Uiso 1 1 calc R . .
C29A C 0.0888(3) 0.5033(3) 0.05947(15) 0.0881(13) Uani 1 1 d . . .
H29A H 0.0576 0.4786 0.0316 0.132 Uiso 1 1 calc R . .
H29B H 0.0735 0.4688 0.0828 0.132 Uiso 1 1 calc R . .
H29C H 0.1488 0.5164 0.0547 0.132 Uiso 1 1 calc R . .
C2A C 0.07893(19) 0.68950(18) 0.23584(10) 0.0481(7) Uani 1 1 d . . .
H2AA H 0.0223 0.6521 0.2352 0.058 Uiso 1 1 calc R . .
H2AB H 0.1088 0.6853 0.2633 0.058 Uiso 1 1 calc R . .
O3A O 0.20080(12) 0.81880(13) 0.28065(6) 0.0510(5) Uani 1 1 d . . .
H3A H 0.2046 0.8334 0.3081 0.076 Uiso 1 1 calc R . .
C31A C 0.13116(17) 0.82940(17) 0.26174(9) 0.0435(6) Uani 1 1 d . . .
C32A C 0.12190(18) 0.90073(18) 0.26665(9) 0.0450(7) Uani 1 1 d . . .
C33A C 0.05253(17) 0.90934(18) 0.24647(9) 0.0451(7) Uani 1 1 d . . .
H33A H 0.0456 0.9577 0.2497 0.054 Uiso 1 1 calc R . .
C34A C -0.00814(18) 0.84956(18) 0.22148(9) 0.0458(7) Uani 1 1 d . . .
C35A C 0.00306(18) 0.77942(18) 0.21846(9) 0.0454(7) Uani 1 1 d . . .
H35A H -0.0375 0.7378 0.2021 0.055 Uiso 1 1 calc R . .
C36A C 0.07127(18) 0.76768(17) 0.23843(9) 0.0447(7) Uani 1 1 d . . .
C30A C -0.08317(18) 0.86350(19) 0.19962(10) 0.0500(7) Uani 1 1 d . . .
C37A C -0.1441(2) 0.7910(2) 0.17557(11) 0.0596(8) Uani 1 1 d . . .
H37A H -0.1911 0.8022 0.1624 0.089 Uiso 1 1 calc R . .
H37B H -0.1647 0.7538 0.1971 0.089 Uiso 1 1 calc R . .
H37C H -0.1153 0.7705 0.1519 0.089 Uiso 1 1 calc R . .
C38A C -0.1310(2) 0.8939(2) 0.23621(11) 0.0588(8) Uani 1 1 d . . .
H38A H -0.0949 0.9428 0.2504 0.088 Uiso 1 1 calc R . .
H38B H -0.1476 0.8582 0.2588 0.088 Uiso 1 1 calc R . .
H38C H -0.1808 0.9001 0.2227 0.088 Uiso 1 1 calc R . .
C39A C -0.0528(2) 0.9212(2) 0.16557(12) 0.0640(9) Uani 1 1 d . . .
H39A H -0.0134 0.9679 0.1805 0.096 Uiso 1 1 calc R . .
H39B H -0.1005 0.9321 0.1530 0.096 Uiso 1 1 calc R . .
H39C H -0.0250 0.9006 0.1415 0.096 Uiso 1 1 calc R . .
C3A C 0.18485(18) 0.96744(18) 0.29403(9) 0.0472(7) Uani 1 1 d . . .
H3AA H 0.2380 0.9568 0.2970 0.057 Uiso 1 1 calc R . .
H3AB H 0.1958 1.0128 0.2778 0.057 Uiso 1 1 calc R . .
O4A O 0.16561(14) 0.86864(12) 0.36055(7) 0.0525(5) Uani 1 1 d . . .
H4A H 0.1692 0.8482 0.3838 0.079 Uiso 1 1 calc R . .
C41A C 0.14486(18) 0.93264(18) 0.37186(10) 0.0473(7) Uani 1 1 d . . .
C42A C 0.11238(18) 0.94463(18) 0.41360(9) 0.0486(7) Uani 1 1 d . . .
C43A C 0.09586(19) 1.01186(19) 0.42369(10) 0.0524(7) Uani 1 1 d . . .
H43A H 0.0748 1.0209 0.4522 0.063 Uiso 1 1 calc R . .
C44A C 0.1086(2) 1.0665(2) 0.39416(10) 0.0543(8) Uani 1 1 d . . .
C45A C 0.13756(19) 1.05003(19) 0.35212(10) 0.0503(7) Uani 1 1 d . . .
H45A H 0.1454 1.0856 0.3308 0.060 Uiso 1 1 calc R . .
C46A C 0.15520(17) 0.98391(17) 0.34038(9) 0.0466(7) Uani 1 1 d . . .
C40A C 0.0937(2) 1.1415(2) 0.40798(12) 0.0659(9) Uani 1 1 d . . .
C47A C 0.1011(7) 1.1889(4) 0.37047(19) 0.166(4) Uani 1 1 d . . .
H47A H 0.0535 1.1660 0.3493 0.249 Uiso 1 1 calc R . .
H47B H 0.1530 1.1924 0.3551 0.249 Uiso 1 1 calc R . .
H47C H 0.1018 1.2395 0.3822 0.249 Uiso 1 1 calc R . .
C48A C 0.0145(5) 1.1300(4) 0.4300(4) 0.200(5) Uani 1 1 d . . .
H48A H -0.0316 1.1088 0.4078 0.300 Uiso 1 1 calc R . .
H48B H 0.0125 1.1784 0.4443 0.300 Uiso 1 1 calc R . .
H48C H 0.0095 1.0949 0.4527 0.300 Uiso 1 1 calc R . .
C49A C 0.1609(5) 1.1855(3) 0.4449(2) 0.143(3) Uani 1 1 d . . .
H49A H 0.1499 1.2316 0.4567 0.214 Uiso 1 1 calc R . .
H49B H 0.2163 1.1988 0.4321 0.214 Uiso 1 1 calc R . .
H49C H 0.1590 1.1538 0.4692 0.214 Uiso 1 1 calc R . .
C4A C 0.09336(19) 0.88522(19) 0.44656(9) 0.0498(7) Uani 1 1 d . . .
H4AA H 0.0494 0.8924 0.4664 0.060 Uiso 1 1 calc R . .
H4AB H 0.0705 0.8347 0.4296 0.060 Uiso 1 1 calc R . .
O5A O 0.19135(14) 0.79186(13) 0.42433(7) 0.0537(5) Uani 1 1 d . . .
H5A H 0.2297 0.7741 0.4172 0.081 Uiso 1 1 calc R . .
C51A C 0.21432(19) 0.83923(17) 0.46371(9) 0.0464(7) Uani 1 1 d . . .
C52A C 0.28145(18) 0.83975(17) 0.49057(9) 0.0464(7) Uani 1 1 d . . .
C53A C 0.30045(19) 0.88910(18) 0.52965(10) 0.0486(7) Uani 1 1 d . . .
H53A H 0.3458 0.8894 0.5484 0.058 Uiso 1 1 calc R . .
C54A C 0.25640(19) 0.93788(18) 0.54245(10) 0.0502(7) Uani 1 1 d . . .
C55A C 0.18989(19) 0.93484(18) 0.51471(10) 0.0498(7) Uani 1 1 d . . .
H55A H 0.1583 0.9673 0.5229 0.060 Uiso 1 1 calc R . .
C56A C 0.16715(19) 0.88632(17) 0.47532(9) 0.0473(7) Uani 1 1 d . . .
C50A C 0.2820(2) 0.9962(2) 0.58396(10) 0.0578(8) Uani 1 1 d . . .
C57A C 0.3409(3) 0.9785(3) 0.61607(13) 0.0856(13) Uani 1 1 d . . .
H57A H 0.3152 0.9274 0.6246 0.128 Uiso 1 1 calc R . .
H57B H 0.3520 1.0149 0.6429 0.128 Uiso 1 1 calc R . .
H57C H 0.3934 0.9819 0.6014 0.128 Uiso 1 1 calc R . .
C58A C 0.3239(5) 1.0725(3) 0.56742(15) 0.137(3) Uani 1 1 d . . .
H58A H 0.3775 1.0736 0.5548 0.205 Uiso 1 1 calc R . .
H58B H 0.3334 1.1121 0.5925 0.205 Uiso 1 1 calc R . .
H58C H 0.2880 1.0812 0.5443 0.205 Uiso 1 1 calc R . .
C59A C 0.2056(3) 0.9973(3) 0.61042(13) 0.0834(12) Uani 1 1 d . . .
H59A H 0.1789 0.9475 0.6207 0.125 Uiso 1 1 calc R . .
H59B H 0.1661 1.0097 0.5913 0.125 Uiso 1 1 calc R . .
H59C H 0.2229 1.0353 0.6364 0.125 Uiso 1 1 calc R . .
C5A C 0.33486(19) 0.79087(18) 0.47723(10) 0.0512(7) Uani 1 1 d . . .
H5AA H 0.3835 0.8057 0.4985 0.061 Uiso 1 1 calc R . .
H5AB H 0.3564 0.8025 0.4473 0.061 Uiso 1 1 calc R . .
O6A O 0.27412(14) 0.69677(12) 0.39672(7) 0.0512(5) Uani 1 1 d . . .
H6A H 0.2824 0.6691 0.3748 0.077 Uiso 1 1 calc R . .
C61A C 0.26929(19) 0.66097(18) 0.43497(10) 0.0497(7) Uani 1 1 d . . .
C62A C 0.2398(2) 0.58226(19) 0.43286(11) 0.0560(8) Uani 1 1 d . . .
C63A C 0.2314(2) 0.5503(2) 0.47291(12) 0.0647(9) Uani 1 1 d . . .
H63A H 0.2106 0.4969 0.4721 0.078 Uiso 1 1 calc R . .
C64A C 0.2522(2) 0.5935(2) 0.51460(12) 0.0646(9) Uani 1 1 d . . .
C65A C 0.2838(2) 0.6708(2) 0.51460(11) 0.0581(8) Uani 1 1 d . . .
H65A H 0.2996 0.7012 0.5424 0.070 Uiso 1 1 calc R . .
C66A C 0.29348(19) 0.70582(18) 0.47560(10) 0.0500(7) Uani 1 1 d . . .
C60A C 0.2396(4) 0.5541(3) 0.55762(14) 0.0858(13) Uani 1 1 d . . .
C67A C 0.2678(4) 0.6105(3) 0.59943(14) 0.0966(16) Uani 1 1 d . . .
H67A H 0.3270 0.6394 0.5977 0.145 Uiso 1 1 calc R . .
H67B H 0.2595 0.5831 0.6261 0.145 Uiso 1 1 calc R . .
H67C H 0.2350 0.6450 0.6013 0.145 Uiso 1 1 calc R . .
C68A C 0.1459(4) 0.5131(3) 0.56184(18) 0.1096(18) Uani 1 1 d . . .
H68A H 0.1257 0.4739 0.5367 0.164 Uiso 1 1 calc R . .
H68B H 0.1154 0.5494 0.5615 0.164 Uiso 1 1 calc R . .
H68C H 0.1367 0.4899 0.5900 0.164 Uiso 1 1 calc R . .
C69A C 0.2854(5) 0.4976(4) 0.55537(18) 0.123(2) Uani 1 1 d . . .
H69A H 0.3441 0.5226 0.5492 0.184 Uiso 1 1 calc R . .
H69B H 0.2602 0.4572 0.5314 0.184 Uiso 1 1 calc R . .
H69C H 0.2819 0.4761 0.5840 0.184 Uiso 1 1 calc R . .
C6A C 0.2210(2) 0.53441(19) 0.38821(12) 0.0603(8) Uani 1 1 d . . .
H6AA H 0.1984 0.5606 0.3669 0.072 Uiso 1 1 calc R . .
H6AB H 0.1772 0.4859 0.3920 0.072 Uiso 1 1 calc R . .
O7A O 0.32687(14) 0.62470(12) 0.32729(7) 0.0503(5) Uani 1 1 d . . .
H7A H 0.3559 0.6431 0.3060 0.075 Uiso 1 1 calc R . .
C71A C 0.3475(2) 0.56311(18) 0.33875(10) 0.0523(7) Uani 1 1 d . . .
C72A C 0.4167(2) 0.54725(18) 0.32114(10) 0.0518(7) Uani 1 1 d . . .
C73A C 0.4338(3) 0.4851(2) 0.33401(11) 0.0621(9) Uani 1 1 d . . .
H73A H 0.4807 0.4737 0.3220 0.075 Uiso 1 1 calc R . .
C74A C 0.3856(3) 0.4383(2) 0.36380(13) 0.0747(11) Uani 1 1 d . . .
C75A C 0.3173(3) 0.4569(2) 0.38052(13) 0.0716(10) Uani 1 1 d . . .
H75A H 0.2836 0.4264 0.4012 0.086 Uiso 1 1 calc R . .
C76A C 0.2962(2) 0.51812(18) 0.36832(11) 0.0580(8) Uani 1 1 d . . .
C70A C 0.4062(4) 0.3696(3) 0.37716(15) 0.0946(15) Uani 1 1 d . . .
C77A C 0.3668(7) 0.3414(4) 0.41809(19) 0.165(4) Uani 1 1 d . . .
H77A H 0.3895 0.3795 0.4435 0.248 Uiso 1 1 calc R . .
H77B H 0.3782 0.2949 0.4231 0.248 Uiso 1 1 calc R . .
H77C H 0.3065 0.3310 0.4150 0.248 Uiso 1 1 calc R . .
C78A C 0.3786(6) 0.3068(3) 0.33881(19) 0.139(3) Uani 1 1 d . . .
H78A H 0.3973 0.2647 0.3454 0.208 Uiso 1 1 calc R . .
H78B H 0.4030 0.3260 0.3111 0.208 Uiso 1 1 calc R . .
H78C H 0.3176 0.2893 0.3353 0.208 Uiso 1 1 calc R . .
C79A C 0.5019(5) 0.3885(4) 0.3827(4) 0.200(5) Uani 1 1 d . . .
H79A H 0.5242 0.4315 0.4055 0.300 Uiso 1 1 calc R . .
H79B H 0.5277 0.4014 0.3541 0.300 Uiso 1 1 calc R . .
H79C H 0.5145 0.3446 0.3919 0.300 Uiso 1 1 calc R . .
C7A C 0.47367(19) 0.59643(18) 0.28902(9) 0.0472(7) Uani 1 1 d . . .
H7AA H 0.4847 0.6501 0.3002 0.057 Uiso 1 1 calc R . .
H7AB H 0.5277 0.5866 0.2889 0.057 Uiso 1 1 calc R . .
O1B O 0.29496(12) 0.81164(11) 0.11349(6) 0.0428(4) Uani 1 1 d . . .
H1B H 0.3407 0.8112 0.1030 0.064 Uiso 1 1 calc R . .
C11B C 0.25122(17) 0.83585(15) 0.08271(9) 0.0400(6) Uani 1 1 d . . .
C12B C 0.26232(17) 0.82318(15) 0.03713(9) 0.0400(6) Uani 1 1 d . . .
C13B C 0.22105(17) 0.85310(16) 0.00760(9) 0.0429(6) Uani 1 1 d . . .
H13B H 0.2295 0.8460 -0.0235 0.051 Uiso 1 1 calc R . .
C14B C 0.16806(17) 0.89291(16) 0.02205(10) 0.0438(6) Uani 1 1 d . . .
C15B C 0.15426(17) 0.89895(16) 0.06780(10) 0.0448(6) Uani 1 1 d . . .
H15B H 0.1156 0.9232 0.0783 0.054 Uiso 1 1 calc R . .
C16B C 0.19448(17) 0.87105(16) 0.09856(9) 0.0419(6) Uani 1 1 d . . .
C10B C 0.12454(19) 0.92838(19) -0.01032(11) 0.0509(7) Uani 1 1 d . . .
C17B C 0.1543(2) 0.9218(2) -0.05802(11) 0.0606(8) Uani 1 1 d . . .
H17D H 0.1404 0.8684 -0.0693 0.091 Uiso 1 1 calc R . .
H17E H 0.2148 0.9463 -0.0581 0.091 Uiso 1 1 calc R . .
H17F H 0.1267 0.9466 -0.0773 0.091 Uiso 1 1 calc R . .
C18B C 0.0307(2) 0.8882(2) -0.01085(13) 0.0654(9) Uani 1 1 d . . .
H18D H 0.0186 0.8349 -0.0219 0.098 Uiso 1 1 calc R . .
H18E H 0.0025 0.9118 -0.0306 0.098 Uiso 1 1 calc R . .
H18F H 0.0106 0.8921 0.0195 0.098 Uiso 1 1 calc R . .
C19B C 0.1442(2) 1.0124(2) 0.00537(13) 0.0642(9) Uani 1 1 d . . .
H19D H 0.1211 1.0180 0.0349 0.096 Uiso 1 1 calc R . .
H19E H 0.1193 1.0359 -0.0161 0.096 Uiso 1 1 calc R . .
H19F H 0.2048 1.0372 0.0073 0.096 Uiso 1 1 calc R . .
C1B C 0.31705(17) 0.77782(16) 0.01897(9) 0.0421(6) Uani 1 1 d . . .
H1BA H 0.3172 0.7406 0.0401 0.051 Uiso 1 1 calc R . .
H1BB H 0.2917 0.7492 -0.0098 0.051 Uiso 1 1 calc R . .
O2B O 0.44373(13) 0.81370(13) 0.08602(6) 0.0517(5) Uani 1 1 d . . .
H2B H 0.4849 0.8098 0.1000 0.078 Uiso 1 1 calc R . .
C21B C 0.46813(18) 0.83877(16) 0.04486(9) 0.0435(6) Uani 1 1 d . . .
C22B C 0.55127(18) 0.87782(17) 0.03734(10) 0.0458(7) Uani 1 1 d . . .
C23B C 0.57047(19) 0.90308(17) -0.00441(10) 0.0472(7) Uani 1 1 d . . .
H23B H 0.6269 0.9302 -0.0098 0.057 Uiso 1 1 calc R . .
C24B C 0.51100(19) 0.89053(17) -0.03862(10) 0.0466(7) Uani 1 1 d . . .
C25B C 0.42879(19) 0.84997(16) -0.02978(9) 0.0437(6) Uani 1 1 d . . .
H25B H 0.3869 0.8401 -0.0527 0.052 Uiso 1 1 calc R . .
C26B C 0.40638(18) 0.82366(15) 0.01146(9) 0.0409(6) Uani 1 1 d . . .
C20B C 0.5346(2) 0.91557(19) -0.08520(10) 0.0548(8) Uani 1 1 d . . .
C27B C 0.6148(4) 0.9815(4) -0.08310(16) 0.159(4) Uani 1 1 d . . .
H27D H 0.6272 0.9972 -0.1131 0.238 Uiso 1 1 calc R . .
H27E H 0.6605 0.9663 -0.0716 0.238 Uiso 1 1 calc R . .
H27F H 0.6086 1.0236 -0.0632 0.238 Uiso 1 1 calc R . .
C28B C 0.5444(4) 0.8489(3) -0.11430(13) 0.0890(14) Uani 1 1 d . . .
H28D H 0.5563 0.8624 -0.1448 0.133 Uiso 1 1 calc R . .
H28E H 0.4927 0.8060 -0.1147 0.133 Uiso 1 1 calc R . .
H28F H 0.5905 0.8350 -0.1022 0.133 Uiso 1 1 calc R . .
C29B C 0.4673(4) 0.9412(3) -0.10577(15) 0.0997(16) Uani 1 1 d . . .
H29D H 0.4864 0.9619 -0.1340 0.150 Uiso 1 1 calc R . .
H29E H 0.4562 0.9802 -0.0851 0.150 Uiso 1 1 calc R . .
H29F H 0.4161 0.8981 -0.1115 0.150 Uiso 1 1 calc R . .
C2B C 0.61997(18) 0.89120(18) 0.07289(10) 0.0485(7) Uani 1 1 d . . .
H2BA H 0.6694 0.9327 0.0651 0.058 Uiso 1 1 calc R . .
H2BB H 0.6007 0.9077 0.1019 0.058 Uiso 1 1 calc R . .
O3B O 0.55544(13) 0.79290(15) 0.13884(7) 0.0578(6) Uani 1 1 d . . .
H3B H 0.5629 0.7829 0.1649 0.087 Uiso 1 1 calc R . .
C31B C 0.61328(17) 0.77597(19) 0.11120(9) 0.0476(7) Uani 1 1 d . . .
C32B C 0.63462(17) 0.71140(18) 0.11572(9) 0.0478(7) Uani 1 1 d . . .
C33B C 0.69067(18) 0.69493(17) 0.08625(9) 0.0463(7) Uani 1 1 d . . .
H33B H 0.7069 0.6518 0.0894 0.056 Uiso 1 1 calc R . .
C34B C 0.72415(18) 0.74001(17) 0.05194(9) 0.0461(7) Uani 1 1 d . . .
C35B C 0.70097(18) 0.80319(17) 0.04898(9) 0.0460(7) Uani 1 1 d . . .
H35B H 0.7236 0.8347 0.0262 0.055 Uiso 1 1 calc R . .
C36B C 0.64568(17) 0.82274(18) 0.07814(9) 0.0464(7) Uani 1 1 d . . .
C30B C 0.7844(2) 0.71731(19) 0.01941(10) 0.0518(7) Uani 1 1 d . . .
C37B C 0.8070(2) 0.7683(2) -0.01839(11) 0.0601(8) Uani 1 1 d . . .
H37D H 0.8344 0.8206 -0.0057 0.090 Uiso 1 1 calc R . .
H37E H 0.7562 0.7649 -0.0353 0.090 Uiso 1 1 calc R . .
H37F H 0.8449 0.7520 -0.0384 0.090 Uiso 1 1 calc R . .
C38B C 0.8643(2) 0.7226(3) 0.04501(12) 0.0728(10) Uani 1 1 d . . .
H38D H 0.8909 0.7746 0.0585 0.109 Uiso 1 1 calc R . .
H38E H 0.9025 0.7082 0.0244 0.109 Uiso 1 1 calc R . .
H38F H 0.8509 0.6886 0.0686 0.109 Uiso 1 1 calc R . .
C39B C 0.7425(3) 0.6361(2) -0.00187(12) 0.0734(11) Uani 1 1 d . . .
H39D H 0.7795 0.6225 -0.0236 0.110 Uiso 1 1 calc R . .
H39E H 0.6899 0.6324 -0.0171 0.110 Uiso 1 1 calc R . .
H39F H 0.7313 0.6016 0.0215 0.110 Uiso 1 1 calc R . .
C3B C 0.59366(19) 0.6566(2) 0.14946(10) 0.0541(8) Uani 1 1 d . . .
H3BA H 0.5382 0.6614 0.1556 0.065 Uiso 1 1 calc R . .
H3BB H 0.5844 0.6047 0.1353 0.065 Uiso 1 1 calc R . .
O4B O 0.61187(15) 0.77957(15) 0.21672(7) 0.0614(6) Uani 1 1 d . . .
H4B H 0.5962 0.7972 0.2406 0.092 Uiso 1 1 calc R . .
C41B C 0.64737(18) 0.7258(2) 0.22593(9) 0.0513(7) Uani 1 1 d . . .
C42B C 0.68989(18) 0.7337(2) 0.26674(10) 0.0527(8) Uani 1 1 d . . .
C43B C 0.7231(2) 0.6778(2) 0.27544(10) 0.0588(9) Uani 1 1 d . . .
H43B H 0.7520 0.6828 0.3033 0.071 Uiso 1 1 calc R . .
C44B C 0.7160(2) 0.6148(2) 0.24523(11) 0.0603(9) Uani 1 1 d . A .
C45B C 0.6745(2) 0.6116(2) 0.20419(11) 0.0572(8) Uani 1 1 d . . .
H45B H 0.6695 0.5700 0.1825 0.069 Uiso 1 1 calc R . .
C46B C 0.64057(18) 0.6658(2) 0.19388(10) 0.0519(8) Uani 1 1 d . . .
C40B C 0.7498(3) 0.5534(2) 0.25642(13) 0.0725(10) Uani 1 1 d . . .
C47B C 0.7440(8) 0.4867(7) 0.2171(4) 0.111(3) Uiso 0.50 1 d P A 1
H47D H 0.7889 0.5044 0.1963 0.166 Uiso 0.50 1 calc PR A 1
H47E H 0.6900 0.4726 0.2009 0.166 Uiso 0.50 1 calc PR A 1
H47F H 0.7494 0.4427 0.2301 0.166 Uiso 0.50 1 calc PR A 1
C48B C 0.8293(7) 0.5757(7) 0.2845(4) 0.110(3) Uiso 0.50 1 d P A 1
H48D H 0.8215 0.6007 0.3135 0.165 Uiso 0.50 1 calc PR A 1
H48E H 0.8744 0.6104 0.2692 0.165 Uiso 0.50 1 calc PR A 1
H48F H 0.8439 0.5305 0.2891 0.165 Uiso 0.50 1 calc PR A 1
C49B C 0.6912(9) 0.5003(8) 0.2871(5) 0.132(4) Uiso 0.50 1 d P A 1
H49D H 0.6808 0.5302 0.3137 0.198 Uiso 0.50 1 calc PR A 1
H49E H 0.7173 0.4643 0.2963 0.198 Uiso 0.50 1 calc PR A 1
H49F H 0.6382 0.4728 0.2709 0.198 Uiso 0.50 1 calc PR A 1
C47" C 0.7429(8) 0.5516(7) 0.3096(4) 0.105(3) Uiso 0.50 1 d P A 2
H47G H 0.7769 0.6004 0.3248 0.158 Uiso 0.50 1 calc PR A 2
H47H H 0.7630 0.5117 0.3189 0.158 Uiso 0.50 1 calc PR A 2
H47I H 0.6845 0.5414 0.3176 0.158 Uiso 0.50 1 calc PR A 2
C48" C 0.6920(7) 0.4816(6) 0.2398(4) 0.092(3) Uiso 0.50 1 d P A 2
H48G H 0.6370 0.4765 0.2518 0.138 Uiso 0.50 1 calc PR A 2
H48H H 0.7113 0.4413 0.2491 0.138 Uiso 0.50 1 calc PR A 2
H48I H 0.6880 0.4777 0.2070 0.138 Uiso 0.50 1 calc PR A 2
C49" C 0.8395(5) 0.5847(5) 0.2507(3) 0.073(2) Uiso 0.50 1 d P A 2
H49G H 0.8598 0.6371 0.2644 0.110 Uiso 0.50 1 calc PR A 2
H49H H 0.8508 0.5833 0.2187 0.110 Uiso 0.50 1 calc PR A 2
H49I H 0.8680 0.5548 0.2652 0.110 Uiso 0.50 1 calc PR A 2
C4B C 0.69754(18) 0.7997(2) 0.30161(10) 0.0546(8) Uani 1 1 d . . .
H4BA H 0.7023 0.8451 0.2863 0.066 Uiso 1 1 calc R . .
H4BB H 0.7493 0.8102 0.3200 0.066 Uiso 1 1 calc R . .
O5B O 0.55782(13) 0.84607(12) 0.28562(6) 0.0485(5) Uani 1 1 d . . .
H5B H 0.5090 0.8429 0.2780 0.073 Uiso 1 1 calc R . .
C51B C 0.55610(18) 0.80934(17) 0.32358(9) 0.0457(7) Uani 1 1 d . . .
C52B C 0.48945(17) 0.79737(16) 0.35220(9) 0.0426(6) Uani 1 1 d . . .
C53B C 0.49166(18) 0.75793(16) 0.38886(9) 0.0438(6) Uani 1 1 d . . .
H53B H 0.4463 0.7486 0.4084 0.053 Uiso 1 1 calc R . .
C54B C 0.55718(18) 0.73144(17) 0.39831(9) 0.0456(7) Uani 1 1 d . B .
C55B C 0.62269(19) 0.74651(19) 0.36913(9) 0.0498(7) Uani 1 1 d . . .
H55B H 0.6684 0.7294 0.3747 0.060 Uiso 1 1 calc R . .
C56B C 0.62379(18) 0.78555(19) 0.33218(9) 0.0489(7) Uani 1 1 d . . .
C50B C 0.5600(2) 0.69010(19) 0.43944(10) 0.0509(7) Uani 1 1 d . . .
C57B C 0.5817(5) 0.6190(4) 0.4244(3) 0.0615(17) Uiso 0.50 1 d P B 1
H57D H 0.6324 0.6324 0.4072 0.092 Uiso 0.50 1 calc PR B 1
H57E H 0.5356 0.5835 0.4057 0.092 Uiso 0.50 1 calc PR B 1
H57F H 0.5910 0.5954 0.4507 0.092 Uiso 0.50 1 calc PR B 1
C58B C 0.6325(4) 0.7461(4) 0.4718(2) 0.0558(15) Uiso 0.50 1 d P B 1
H58D H 0.6838 0.7632 0.4552 0.084 Uiso 0.50 1 calc PR B 1
H58E H 0.6422 0.7198 0.4968 0.084 Uiso 0.50 1 calc PR B 1
H58F H 0.6163 0.7897 0.4833 0.084 Uiso 0.50 1 calc PR B 1
C59B C 0.4840(4) 0.6747(4) 0.4657(2) 0.0563(15) Uiso 0.50 1 d P B 1
H59D H 0.4767 0.7225 0.4775 0.084 Uiso 0.50 1 calc PR B 1
H59E H 0.4894 0.6464 0.4906 0.084 Uiso 0.50 1 calc PR B 1
H59F H 0.4356 0.6449 0.4465 0.084 Uiso 0.50 1 calc PR B 1
C57" C 0.6187(8) 0.6499(8) 0.4390(5) 0.114(4) Uiso 0.50 1 d P B 2
H57G H 0.6740 0.6850 0.4485 0.171 Uiso 0.50 1 calc PR B 2
H57H H 0.6208 0.6265 0.4086 0.171 Uiso 0.50 1 calc PR B 2
H57I H 0.6015 0.6107 0.4594 0.171 Uiso 0.50 1 calc PR B 2
C58" C 0.5574(8) 0.7390(7) 0.4817(4) 0.119(4) Uiso 0.50 1 d P B 2
H58G H 0.6062 0.7848 0.4839 0.179 Uiso 0.50 1 calc PR B 2
H58H H 0.5579 0.7112 0.5076 0.179 Uiso 0.50 1 calc PR B 2
H58I H 0.5064 0.7529 0.4812 0.179 Uiso 0.50 1 calc PR B 2
C59" C 0.4710(7) 0.6270(7) 0.4436(4) 0.105(3) Uiso 0.50 1 d P B 2
H59G H 0.4589 0.5905 0.4168 0.158 Uiso 0.50 1 calc PR B 2
H59H H 0.4276 0.6511 0.4463 0.158 Uiso 0.50 1 calc PR B 2
H59I H 0.4722 0.6008 0.4701 0.158 Uiso 0.50 1 calc PR B 2
C5B C 0.41239(18) 0.81999(16) 0.34303(9) 0.0439(6) Uani 1 1 d . . .
H5BA H 0.3836 0.7890 0.3156 0.053 Uiso 1 1 calc R . .
H5BB H 0.3744 0.8052 0.3679 0.053 Uiso 1 1 calc R . .
O6B O 0.42531(14) 0.87518(12) 0.25863(6) 0.0497(5) Uani 1 1 d . . .
H6B H 0.3967 0.8813 0.2374 0.074 Uiso 1 1 calc R . .
C61B C 0.42557(18) 0.92676(17) 0.29514(9) 0.0442(6) Uani 1 1 d . . .
C62B C 0.43053(18) 1.00037(17) 0.28890(9) 0.0450(6) Uani 1 1 d . . .
C63B C 0.42996(18) 1.04851(17) 0.32704(9) 0.0457(7) Uani 1 1 d . . .
H63B H 0.4317 1.0986 0.3235 0.055 Uiso 1 1 calc R . .
C64B C 0.42695(18) 1.02660(17) 0.37013(9) 0.0445(6) Uani 1 1 d . . .
C65B C 0.42335(17) 0.95295(16) 0.37432(9) 0.0431(6) Uani 1 1 d . . .
H65B H 0.4214 0.9367 0.4034 0.052 Uiso 1 1 calc R . .
C66B C 0.42249(18) 0.90187(16) 0.33723(9) 0.0430(6) Uani 1 1 d . . .
C60B C 0.42557(19) 1.08296(17) 0.41084(9) 0.0473(7) Uani 1 1 d . . .
C67B C 0.4362(2) 1.05259(19) 0.45513(10) 0.0579(8) Uani 1 1 d . . .
H67D H 0.4396 1.0914 0.4800 0.087 Uiso 1 1 calc R . .
H67E H 0.4875 1.0392 0.4550 0.087 Uiso 1 1 calc R . .
H67F H 0.3883 1.0077 0.4588 0.087 Uiso 1 1 calc R . .
C68B C 0.4974(2) 1.15749(18) 0.40854(10) 0.0546(8) Uani 1 1 d . . .
H68D H 0.4964 1.1930 0.4345 0.082 Uiso 1 1 calc R . .
H68E H 0.4908 1.1792 0.3810 0.082 Uiso 1 1 calc R . .
H68F H 0.5508 1.1476 0.4087 0.082 Uiso 1 1 calc R . .
C69B C 0.3431(2) 1.0993(2) 0.40968(12) 0.0651(9) Uani 1 1 d . . .
H69D H 0.3432 1.1375 0.4344 0.098 Uiso 1 1 calc R . .
H69E H 0.2969 1.0528 0.4128 0.098 Uiso 1 1 calc R . .
H69F H 0.3361 1.1181 0.3811 0.098 Uiso 1 1 calc R . .
C6B C 0.43934(19) 1.02877(17) 0.24288(9) 0.0477(7) Uani 1 1 d . . .
H6BA H 0.4680 0.9996 0.2237 0.057 Uiso 1 1 calc R . .
H6BB H 0.4755 1.0822 0.2460 0.057 Uiso 1 1 calc R . .
O7B O 0.33403(14) 0.89414(12) 0.19274(7) 0.0513(5) Uani 1 1 d . . .
H7B H 0.3165 0.8674 0.1684 0.077 Uiso 1 1 calc R . .
C71B C 0.30812(18) 0.95650(17) 0.19519(9) 0.0435(6) Uani 1 1 d . . .
C72B C 0.23323(18) 0.95244(16) 0.17351(9) 0.0436(6) Uani 1 1 d . . .
C73B C 0.21059(19) 1.01639(17) 0.17562(10) 0.0469(7) Uani 1 1 d . . .
H73B H 0.1597 1.0138 0.1611 0.056 Uiso 1 1 calc R . .
C74B C 0.2591(2) 1.08539(17) 0.19827(10) 0.0492(7) Uani 1 1 d . . .
C75B C 0.33180(19) 1.08647(17) 0.21998(9) 0.0471(7) Uani 1 1 d . . .
H75B H 0.3654 1.1323 0.2361 0.057 Uiso 1 1 calc R . .
C76B C 0.35766(19) 1.02327(17) 0.21921(9) 0.0444(6) Uani 1 1 d . . .
C70B C 0.2308(2) 1.15484(18) 0.19785(11) 0.0561(8) Uani 1 1 d . . .
C77B C 0.2925(3) 1.2244(2) 0.22296(18) 0.0881(13) Uani 1 1 d . . .
H77D H 0.2945 1.2172 0.2548 0.132 Uiso 1 1 calc R . .
H77E H 0.2750 1.2684 0.2195 0.132 Uiso 1 1 calc R . .
H77F H 0.3480 1.2325 0.2108 0.132 Uiso 1 1 calc R . .
C78B C 0.2248(3) 1.1725(2) 0.14936(14) 0.0774(11) Uani 1 1 d . . .
H78D H 0.2795 1.1825 0.1360 0.116 Uiso 1 1 calc R . .
H78E H 0.2068 1.2170 0.1490 0.116 Uiso 1 1 calc R . .
H78F H 0.1842 1.1292 0.1321 0.116 Uiso 1 1 calc R . .
C79B C 0.1462(3) 1.1404(2) 0.21883(16) 0.0822(12) Uani 1 1 d . . .
H79D H 0.1509 1.1318 0.2502 0.123 Uiso 1 1 calc R . .
H79E H 0.1056 1.0958 0.2027 0.123 Uiso 1 1 calc R . .
H79F H 0.1276 1.1843 0.2171 0.123 Uiso 1 1 calc R . .
C7B C 0.17754(18) 0.87909(17) 0.14800(9) 0.0449(6) Uani 1 1 d . . .
H7BA H 0.1854 0.8360 0.1618 0.054 Uiso 1 1 calc R . .
H7BB H 0.1185 0.8763 0.1513 0.054 Uiso 1 1 calc R . .
C11 C -0.1356(3) 0.8156(3) 0.40259(17) 0.0870(13) Uani 1 1 d . . .
H11 H -0.1664 0.8473 0.4138 0.104 Uiso 1 1 calc R . .
C12 C -0.0901(3) 0.8321(3) 0.36650(17) 0.0858(13) Uani 1 1 d . . .
H12 H -0.0883 0.8758 0.3526 0.103 Uiso 1 1 calc R . .
C13 C -0.0455(3) 0.7865(3) 0.34913(12) 0.0805(13) Uani 1 1 d . . .
H13 H -0.0140 0.7982 0.3232 0.097 Uiso 1 1 calc R . .
C14 C -0.0472(3) 0.7212(3) 0.37071(14) 0.0796(12) Uani 1 1 d . . .
C15 C -0.0966(3) 0.7078(2) 0.40853(13) 0.0742(11) Uani 1 1 d . . .
H15 H -0.1004 0.6651 0.4239 0.089 Uiso 1 1 calc R . .
C16 C -0.1386(3) 0.7548(3) 0.42326(14) 0.0812(12) Uani 1 1 d . . .
H16 H -0.1711 0.7446 0.4490 0.097 Uiso 1 1 calc R . .
C17 C 0.0017(4) 0.6719(4) 0.35546(19) 0.1167(19) Uani 1 1 d . . .
H171 H 0.0044 0.6399 0.3789 0.175 Uiso 1 1 calc R . .
H172 H 0.0583 0.7029 0.3490 0.175 Uiso 1 1 calc R . .
H173 H -0.0251 0.6399 0.3283 0.175 Uiso 1 1 calc R . .
C21 C 0.0700(4) 0.7076(4) 0.6380(2) 0.120(2) Uani 1 1 d . . .
H21 H 0.0743 0.7176 0.6696 0.144 Uiso 1 1 calc R . .
C22 C 0.1230(3) 0.7522(3) 0.61293(19) 0.0921(13) Uani 1 1 d . . .
H22 H 0.1661 0.7950 0.6264 0.110 Uiso 1 1 calc R . .
C23 C 0.1156(3) 0.7360(3) 0.56434(18) 0.0871(14) Uani 1 1 d . . .
H23 H 0.1548 0.7679 0.5464 0.104 Uiso 1 1 calc R . .
C24 C 0.0557(3) 0.6783(3) 0.54519(19) 0.1006(16) Uani 1 1 d . . .
C25 C -0.0018(4) 0.6307(4) 0.5732(2) 0.122(2) Uani 1 1 d . . .
H25 H -0.0462 0.5889 0.5597 0.146 Uiso 1 1 calc R . .
C26 C 0.0055(5) 0.6434(4) 0.6167(3) 0.139(3) Uani 1 1 d . . .
H26 H -0.0323 0.6098 0.6345 0.167 Uiso 1 1 calc R . .
C27 C 0.0524(4) 0.6618(4) 0.4965(2) 0.129(2) Uani 1 1 d . . .
H271 H 0.1085 0.6668 0.4861 0.193 Uiso 1 1 calc R . .
H272 H 0.0310 0.6973 0.4826 0.193 Uiso 1 1 calc R . .
H273 H 0.0154 0.6101 0.4881 0.193 Uiso 1 1 calc R . .
C31 C 0.6689(4) 0.9905(3) 0.20222(16) 0.1019(16) Uani 1 1 d . . .
H31 H 0.6146 0.9631 0.1901 0.122 Uiso 1 1 calc R . .
C32 C 0.6844(4) 1.0036(3) 0.24612(18) 0.1114(18) Uani 1 1 d . . .
H32 H 0.6406 0.9842 0.2658 0.134 Uiso 1 1 calc R . .
C33 C 0.7658(3) 1.0465(3) 0.26443(14) 0.0837(12) Uani 1 1 d . . .
H33 H 0.7757 1.0537 0.2959 0.100 Uiso 1 1 calc R . .
C34 C 0.8282(3) 1.0766(3) 0.23762(17) 0.0929(13) Uani 1 1 d . . .
C35 C 0.8124(4) 1.0611(3) 0.19178(15) 0.0966(15) Uani 1 1 d . . .
H35 H 0.8562 1.0807 0.1722 0.116 Uiso 1 1 calc R . .
C36 C 0.7363(4) 1.0189(4) 0.17426(18) 0.123(2) Uani 1 1 d . . .
H36 H 0.7279 1.0081 0.1427 0.147 Uiso 1 1 calc R . .
C37 C 0.9127(4) 1.1215(4) 0.2558(2) 0.125(2) Uani 1 1 d . . .
H371 H 0.9127 1.1263 0.2886 0.187 Uiso 1 1 calc R . .
H372 H 0.9287 1.1718 0.2454 0.187 Uiso 1 1 calc R . .
H373 H 0.9525 1.0961 0.2455 0.187 Uiso 1 1 calc R . .
C41 C 0.5720(4) 1.2739(3) 0.21127(17) 0.1007(15) Uani 1 1 d . . .
H41 H 0.5534 1.2948 0.1874 0.121 Uiso 1 1 calc R . .
C42 C 0.6209(4) 1.2258(4) 0.20344(18) 0.1073(17) Uani 1 1 d . . .
H42 H 0.6316 1.2115 0.1734 0.129 Uiso 1 1 calc R . .
C43 C 0.6529(3) 1.1996(3) 0.23683(17) 0.0983(15) Uani 1 1 d . . .
H43 H 0.6866 1.1684 0.2306 0.118 Uiso 1 1 calc R . .
C44 C 0.6352(3) 1.2194(3) 0.28110(16) 0.0853(12) Uani 1 1 d . . .
C45 C 0.5862(4) 1.2616(3) 0.28838(16) 0.0953(14) Uani 1 1 d . . .
H45 H 0.5729 1.2741 0.3182 0.114 Uiso 1 1 calc R . .
C46 C 0.5533(4) 1.2885(3) 0.25228(19) 0.1026(15) Uani 1 1 d . . .
H46 H 0.5172 1.3175 0.2583 0.123 Uiso 1 1 calc R . .
C47 C 0.6650(4) 1.1887(4) 0.31763(19) 0.1204(19) Uani 1 1 d . . .
H471 H 0.6746 1.2246 0.3446 0.181 Uiso 1 1 calc R . .
H472 H 0.7173 1.1798 0.3096 0.181 Uiso 1 1 calc R . .
H473 H 0.6231 1.1409 0.3234 0.181 Uiso 1 1 calc R . .
C51 C 0.2832(3) 0.5843(3) -0.07870(17) 0.0914(14) Uani 1 1 d . . .
H51 H 0.2414 0.5697 -0.1020 0.110 Uiso 1 1 calc R . .
C52 C 0.3594(3) 0.6388(3) -0.08397(15) 0.0874(13) Uani 1 1 d . . .
H52 H 0.3696 0.6622 -0.1110 0.105 Uiso 1 1 calc R . .
C53 C 0.4206(3) 0.6593(2) -0.05015(14) 0.0698(10) Uani 1 1 d . . .
H53 H 0.4723 0.6971 -0.0541 0.084 Uiso 1 1 calc R . .
C54 C 0.4074(2) 0.62576(19) -0.01095(12) 0.0600(8) Uani 1 1 d . . .
C55 C 0.3302(2) 0.5721(2) -0.00599(15) 0.0724(10) Uani 1 1 d . . .
H55 H 0.3195 0.5490 0.0211 0.087 Uiso 1 1 calc R . .
C56 C 0.2690(3) 0.5516(3) -0.03923(18) 0.0875(13) Uani 1 1 d . . .
H56 H 0.2168 0.5147 -0.0350 0.105 Uiso 1 1 calc R . .
C57 C 0.4735(3) 0.6458(2) 0.02523(14) 0.0771(11) Uani 1 1 d . . .
H571 H 0.5144 0.6951 0.0214 0.116 Uiso 1 1 calc R . .
H572 H 0.5013 0.6074 0.0237 0.116 Uiso 1 1 calc R . .
H573 H 0.4482 0.6482 0.0544 0.116 Uiso 1 1 calc R . .
C61 C -0.1884(3) 0.2740(3) 0.11308(18) 0.0887(13) Uani 1 1 d . . .
H61 H -0.2448 0.2727 0.1110 0.106 Uiso 1 1 calc R . .
C62 C -0.1337(3) 0.3048(2) 0.08059(16) 0.0859(13) Uani 1 1 d . . .
H62 H -0.1523 0.3245 0.0562 0.103 Uiso 1 1 calc R . .
C63 C -0.0520(3) 0.3064(3) 0.08405(15) 0.0827(12) Uani 1 1 d . . .
H63 H -0.0147 0.3258 0.0613 0.099 Uiso 1 1 calc R . .
C64 C -0.0237(4) 0.2801(4) 0.12025(18) 0.117(2) Uani 1 1 d . . .
C65 C -0.0799(4) 0.2502(5) 0.1513(2) 0.136(3) Uani 1 1 d . . .
H65 H -0.0618 0.2317 0.1764 0.163 Uiso 1 1 calc R . .
C66 C -0.1623(4) 0.2461(4) 0.1473(2) 0.1155(19) Uani 1 1 d . . .
H66 H -0.2006 0.2235 0.1690 0.139 Uiso 1 1 calc R . .
C67 C 0.0671(5) 0.2857(8) 0.1249(3) 0.228(6) Uani 1 1 d . . .
H671 H 0.0888 0.3080 0.1551 0.341 Uiso 1 1 calc R . .
H672 H 0.0992 0.3175 0.1029 0.341 Uiso 1 1 calc R . .
H673 H 0.0722 0.2352 0.1196 0.341 Uiso 1 1 calc R . .
C71 C 0.1716(5) 0.3459(4) 0.2897(3) 0.0646(17) Uiso 0.50 1 d P C 1
H71 H 0.1822 0.3252 0.3158 0.078 Uiso 0.50 1 calc PR C 1
C72 C 0.2355(5) 0.4016(4) 0.2727(3) 0.0621(17) Uiso 0.50 1 d P C 1
H72 H 0.2899 0.4171 0.2863 0.074 Uiso 0.50 1 calc PR C 1
C73 C 0.2217(5) 0.4326(5) 0.2385(3) 0.0569(16) Uiso 0.50 1 d P C 1
H73 H 0.2647 0.4745 0.2293 0.068 Uiso 0.50 1 calc PR C 1
C74 C 0.1448(5) 0.4061(4) 0.2143(2) 0.0625(17) Uiso 0.50 1 d P C 1
C75 C 0.0812(5) 0.3494(4) 0.2314(3) 0.0649(17) Uiso 0.50 1 d P C 1
H75 H 0.0280 0.3303 0.2165 0.078 Uiso 0.50 1 calc PR C 1
C76 C 0.0954(5) 0.3206(5) 0.2704(3) 0.0688(19) Uiso 0.50 1 d P C 1
H76 H 0.0516 0.2836 0.2830 0.083 Uiso 0.50 1 calc PR C 1
C77 C 0.1321(6) 0.4404(5) 0.1723(3) 0.085(2) Uiso 0.50 1 d P C 1
H771 H 0.0777 0.4113 0.1581 0.128 Uiso 0.50 1 calc PR C 1
H772 H 0.1762 0.4392 0.1516 0.128 Uiso 0.50 1 calc PR C 1
H773 H 0.1342 0.4927 0.1802 0.128 Uiso 0.50 1 calc PR C 1
C81 C -0.1612(7) 0.3779(6) 0.2331(3) 0.092(3) Uiso 0.50 1 d P D 1
H81 H -0.2094 0.3444 0.2171 0.111 Uiso 0.50 1 calc PR D 1
C82 C -0.0974(6) 0.4238(6) 0.2097(3) 0.086(2) Uiso 0.50 1 d P D 1
H82 H -0.1025 0.4249 0.1783 0.104 Uiso 0.50 1 calc PR D 1
C83 C -0.0236(6) 0.4694(5) 0.2349(3) 0.075(2) Uiso 0.50 1 d P D 1
H83 H 0.0220 0.4991 0.2194 0.090 Uiso 0.50 1 calc PR D 1
C84 C -0.0167(6) 0.4716(5) 0.2778(3) 0.080(2) Uiso 0.50 1 d P D 1
C85 C -0.0843(6) 0.4260(6) 0.3014(4) 0.093(3) Uiso 0.50 1 d P D 1
H85 H -0.0806 0.4269 0.3330 0.111 Uiso 0.50 1 calc PR D 1
C86 C -0.1563(8) 0.3799(7) 0.2771(4) 0.107(3) Uiso 0.50 1 d P D 1
H86 H -0.2020 0.3499 0.2924 0.128 Uiso 0.50 1 calc PR D 1
C87 C 0.0624(8) 0.5165(8) 0.3040(4) 0.120(4) Uiso 0.50 1 d P D 1
H871 H 0.0856 0.5658 0.2925 0.180 Uiso 0.50 1 calc PR D 1
H872 H 0.1029 0.4893 0.3008 0.180 Uiso 0.50 1 calc PR D 1
H873 H 0.0502 0.5239 0.3356 0.180 Uiso 0.50 1 calc PR D 1
C91 C 0.1224(6) 0.3681(6) 0.2731(3) 0.086(2) Uiso 0.50 1 d P E 2
H91 H 0.1161 0.3308 0.2932 0.103 Uiso 0.50 1 calc PR E 2
C92 C 0.0535(6) 0.3811(6) 0.2572(3) 0.087(2) Uiso 0.50 1 d P E 2
H92 H 0.0001 0.3509 0.2656 0.104 Uiso 0.50 1 calc PR E 2
C93 C 0.0583(5) 0.4352(5) 0.2300(3) 0.076(2) Uiso 0.50 1 d P E 2
C94 C 0.1381(5) 0.4789(5) 0.2197(3) 0.074(2) Uiso 0.50 1 d P E 2
H94 H 0.1434 0.5190 0.2017 0.088 Uiso 0.50 1 calc PR E 2
C95 C 0.2078(5) 0.4674(5) 0.2337(2) 0.0621(17) Uiso 0.50 1 d P E 2
H95 H 0.2609 0.4986 0.2256 0.074 Uiso 0.50 1 calc PR E 2
C96 C 0.2010(6) 0.4081(5) 0.2605(3) 0.074(2) Uiso 0.50 1 d P E 2
H96 H 0.2488 0.3964 0.2695 0.089 Uiso 0.50 1 calc PR E 2
C97 C -0.0193(8) 0.4519(7) 0.2090(5) 0.110(3) Uiso 0.50 1 d P E 2
H971 H -0.0696 0.4271 0.2249 0.165 Uiso 0.50 1 calc PR E 2
H972 H -0.0271 0.4323 0.1773 0.165 Uiso 0.50 1 calc PR E 2
H973 H -0.0091 0.5065 0.2119 0.165 Uiso 0.50 1 calc PR E 2

loop_
_atom_site_aniso_label
_atom_site_aniso_U_11
_atom_site_aniso_U_22
_atom_site_aniso_U_33
_atom_site_aniso_U_23
_atom_site_aniso_U_13
_atom_site_aniso_U_12
O1A 0.0483(11) 0.0478(11) 0.0365(10) -0.0014(8) -0.0021(8) 0.0133(9)
C11A 0.0377(14) 0.0416(15) 0.0369(14) 0.0023(12) 0.0026(11) 0.0036(12)
C12A 0.0352(13) 0.0442(15) 0.0375(14) 0.0033(12) 0.0028(11) 0.0035(12)
C13A 0.0399(14) 0.0449(15) 0.0346(14) 0.0043(12) 0.0027(11) 0.0030(12)
C14A 0.0390(14) 0.0434(15) 0.0413(15) 0.0048(12) 0.0041(11) 0.0046(12)
C15A 0.0426(15) 0.0465(16) 0.0423(15) 0.0092(13) 0.0033(12) 0.0103(13)
C16A 0.0383(14) 0.0450(15) 0.0365(14) 0.0060(12) 0.0029(11) 0.0046(12)
C10A 0.0547(17) 0.0450(16) 0.0436(16) 0.0035(13) 0.0025(13) 0.0097(14)
C17A 0.085(3) 0.0525(19) 0.060(2) -0.0009(16) -0.0040(18) 0.0250(18)
C18A 0.069(2) 0.0468(17) 0.0466(17) -0.0016(14) 0.0027(15) 0.0035(15)
C19A 0.068(2) 0.0535(19) 0.0536(19) 0.0007(15) 0.0131(16) 0.0193(16)
C1A 0.0457(15) 0.0419(15) 0.0336(13) 0.0042(11) 0.0031(11) 0.0075(12)
O2A 0.0529(12) 0.0622(13) 0.0393(11) -0.0094(9) -0.0080(9) 0.0186(10)
C21A 0.0494(16) 0.0420(15) 0.0343(14) 0.0020(12) -0.0030(12) 0.0081(13)
C22A 0.0466(16) 0.0445(15) 0.0370(14) 0.0043(12) 0.0021(12) 0.0080(13)
C23A 0.0425(15) 0.0490(16) 0.0420(15) 0.0022(13) -0.0010(12) 0.0057(13)
C24A 0.0478(16) 0.0452(16) 0.0413(15) 0.0030(12) -0.0025(12) 0.0083(13)
C25A 0.0516(16) 0.0434(15) 0.0323(14) 0.0036(12) 0.0018(12) 0.0103(13)
C26A 0.0473(15) 0.0405(15) 0.0359(14) 0.0068(12) -0.0006(12) 0.0106(12)
C20A 0.0550(18) 0.064(2) 0.0403(16) -0.0011(14) -0.0056(14) 0.0094(15)
C27A 0.063(2) 0.150(5) 0.057(2) -0.019(3) -0.0132(19) -0.013(3)
C28A 0.106(3) 0.100(3) 0.061(2) 0.012(2) -0.030(2) -0.004(3)
C29A 0.097(3) 0.085(3) 0.066(2) -0.024(2) -0.017(2) 0.018(2)
C2A 0.0448(16) 0.0544(17) 0.0387(15) 0.0038(13) 0.0030(12) 0.0073(13)
O3A 0.0462(11) 0.0693(14) 0.0338(10) -0.0027(10) -0.0019(8) 0.0160(10)
C31A 0.0385(14) 0.0568(18) 0.0302(13) 0.0045(12) 0.0061(11) 0.0088(13)
C32A 0.0411(15) 0.0573(18) 0.0296(13) 0.0049(12) 0.0067(11) 0.0062(13)
C33A 0.0413(15) 0.0542(17) 0.0350(14) 0.0047(12) 0.0072(11) 0.0087(13)
C34A 0.0399(15) 0.0574(18) 0.0332(14) 0.0063(13) 0.0069(11) 0.0059(13)
C35A 0.0404(15) 0.0546(17) 0.0325(14) 0.0017(12) 0.0058(11) 0.0041(13)
C36A 0.0421(15) 0.0565(17) 0.0301(13) 0.0053(12) 0.0083(11) 0.0084(13)
C30A 0.0405(15) 0.0617(19) 0.0423(15) 0.0056(14) 0.0036(12) 0.0089(14)
C37A 0.0467(17) 0.072(2) 0.0528(18) 0.0007(16) -0.0058(14) 0.0118(16)
C38A 0.0450(17) 0.073(2) 0.0548(19) 0.0048(16) 0.0060(14) 0.0140(16)
C39A 0.0513(19) 0.084(3) 0.0543(19) 0.0178(18) 0.0016(15) 0.0162(18)
C3A 0.0436(15) 0.0532(17) 0.0390(15) 0.0046(13) 0.0039(12) 0.0078(13)
O4A 0.0633(13) 0.0571(13) 0.0350(10) 0.0005(9) 0.0023(9) 0.0181(11)
C41A 0.0415(15) 0.0543(17) 0.0391(15) 0.0002(13) -0.0017(12) 0.0071(13)
C42A 0.0434(15) 0.0579(18) 0.0364(15) -0.0008(13) -0.0010(12) 0.0067(14)
C43A 0.0480(17) 0.065(2) 0.0375(15) -0.0014(14) 0.0030(12) 0.0104(15)
C44A 0.0495(17) 0.063(2) 0.0454(17) -0.0020(15) -0.0002(13) 0.0130(15)
C45A 0.0454(16) 0.0567(18) 0.0427(16) 0.0022(14) -0.0015(13) 0.0090(14)
C46A 0.0383(15) 0.0543(17) 0.0384(15) -0.0015(13) -0.0011(12) 0.0044(13)
C40A 0.074(2) 0.067(2) 0.059(2) 0.0043(17) 0.0127(17) 0.0272(19)
C47A 0.349(12) 0.124(5) 0.079(4) 0.009(3) 0.018(5) 0.151(7)
C48A 0.167(7) 0.118(5) 0.361(14) 0.088(7) 0.170(8) 0.092(5)
C49A 0.183(7) 0.094(4) 0.149(6) -0.053(4) -0.048(5) 0.061(4)
C4A 0.0491(16) 0.0592(18) 0.0347(14) 0.0011(13) 0.0075(12) 0.0097(14)
O5A 0.0637(13) 0.0551(13) 0.0354(10) -0.0021(9) -0.0001(9) 0.0114(10)
C51A 0.0499(16) 0.0474(16) 0.0319(14) 0.0027(12) 0.0069(12) 0.0023(13)
C52A 0.0428(15) 0.0505(17) 0.0378(15) 0.0058(13) 0.0055(12) 0.0037(13)
C53A 0.0441(16) 0.0536(17) 0.0371(15) 0.0039(13) 0.0012(12) 0.0008(13)
C54A 0.0488(17) 0.0540(18) 0.0356(15) 0.0021(13) 0.0037(12) 0.0005(14)
C55A 0.0504(17) 0.0527(17) 0.0388(15) 0.0025(13) 0.0090(13) 0.0067(14)
C56A 0.0474(16) 0.0512(17) 0.0348(14) 0.0058(12) 0.0047(12) 0.0035(13)
C50A 0.064(2) 0.060(2) 0.0355(15) -0.0029(14) 0.0020(14) 0.0040(16)
C57A 0.074(3) 0.116(4) 0.055(2) -0.024(2) -0.0095(19) 0.024(2)
C58A 0.227(7) 0.067(3) 0.050(2) -0.011(2) 0.013(3) -0.039(4)
C59A 0.094(3) 0.102(3) 0.052(2) -0.022(2) -0.009(2) 0.037(3)
C5A 0.0469(16) 0.0583(18) 0.0413(15) 0.0029(14) 0.0051(13) 0.0078(14)
O6A 0.0591(13) 0.0491(12) 0.0391(11) 0.0070(9) 0.0119(9) 0.0083(10)
C61A 0.0474(16) 0.0520(17) 0.0455(16) 0.0103(14) 0.0108(13) 0.0085(14)
C62A 0.0575(19) 0.0509(18) 0.0527(18) 0.0076(15) 0.0140(15) 0.0075(15)
C63A 0.077(2) 0.0497(19) 0.064(2) 0.0170(16) 0.0207(18) 0.0123(17)
C64A 0.078(2) 0.065(2) 0.0512(19) 0.0141(16) 0.0106(17) 0.0216(19)
C65A 0.064(2) 0.064(2) 0.0450(17) 0.0093(15) 0.0072(15) 0.0175(17)
C66A 0.0468(16) 0.0546(18) 0.0442(16) 0.0079(14) 0.0060(13) 0.0097(14)
C60A 0.135(4) 0.070(3) 0.062(2) 0.025(2) 0.014(2) 0.040(3)
C67A 0.161(5) 0.091(3) 0.056(2) 0.023(2) 0.014(3) 0.061(3)
C68A 0.146(5) 0.096(4) 0.085(3) 0.046(3) 0.047(3) 0.026(3)
C69A 0.209(7) 0.127(5) 0.074(3) 0.027(3) 0.011(4) 0.106(5)
C6A 0.066(2) 0.0447(17) 0.059(2) 0.0088(15) 0.0165(16) 0.0007(15)
O7A 0.0602(13) 0.0458(11) 0.0408(11) 0.0089(9) 0.0078(9) 0.0104(10)
C71A 0.0633(19) 0.0456(17) 0.0422(16) 0.0052(13) 0.0018(14) 0.0095(15)
C72A 0.0610(19) 0.0556(18) 0.0360(15) 0.0066(13) -0.0014(13) 0.0145(15)
C73A 0.084(2) 0.064(2) 0.0436(17) 0.0101(16) 0.0046(16) 0.0290(19)
C74A 0.109(3) 0.064(2) 0.056(2) 0.0161(18) 0.012(2) 0.033(2)
C75A 0.100(3) 0.053(2) 0.060(2) 0.0167(17) 0.024(2) 0.017(2)
C76A 0.072(2) 0.0448(17) 0.0490(18) 0.0093(14) 0.0104(15) 0.0071(15)
C70A 0.148(5) 0.084(3) 0.072(3) 0.031(2) 0.024(3) 0.058(3)
C77A 0.337(12) 0.155(6) 0.075(3) 0.057(4) 0.053(5) 0.164(8)
C78A 0.263(9) 0.092(4) 0.086(4) 0.012(3) -0.007(4) 0.092(5)
C79A 0.157(7) 0.098(5) 0.351(14) 0.058(7) -0.089(8) 0.042(5)
C7A 0.0466(16) 0.0531(17) 0.0388(15) 0.0046(13) -0.0013(12) 0.0120(13)
O1B 0.0427(10) 0.0470(11) 0.0373(10) 0.0081(8) 0.0028(8) 0.0116(9)
C11B 0.0381(14) 0.0388(14) 0.0374(14) 0.0052(11) 0.0025(11) 0.0042(11)
C12B 0.0377(14) 0.0392(14) 0.0376(14) 0.0038(11) 0.0032(11) 0.0051(11)
C13B 0.0400(14) 0.0458(15) 0.0366(14) 0.0065(12) 0.0025(11) 0.0046(12)
C14B 0.0364(14) 0.0440(15) 0.0462(16) 0.0083(12) 0.0028(12) 0.0055(12)
C15B 0.0388(14) 0.0443(15) 0.0484(16) 0.0065(13) 0.0068(12) 0.0089(12)
C16B 0.0375(14) 0.0410(15) 0.0414(15) 0.0052(12) 0.0041(11) 0.0046(12)
C10B 0.0465(16) 0.0567(18) 0.0506(17) 0.0138(14) 0.0036(13) 0.0160(14)
C17B 0.061(2) 0.074(2) 0.0528(19) 0.0218(17) 0.0035(15) 0.0247(17)
C18B 0.0477(18) 0.084(3) 0.065(2) 0.0209(19) 0.0000(16) 0.0185(17)
C19B 0.071(2) 0.059(2) 0.068(2) 0.0182(17) 0.0058(18) 0.0263(18)
C1B 0.0426(15) 0.0432(15) 0.0366(14) 0.0018(12) -0.0003(11) 0.0090(12)
O2B 0.0463(11) 0.0723(14) 0.0375(10) 0.0161(10) 0.0073(9) 0.0175(11)
C21B 0.0461(16) 0.0463(16) 0.0369(14) 0.0070(12) 0.0056(12) 0.0124(13)
C22B 0.0462(16) 0.0477(16) 0.0408(15) 0.0014(13) 0.0047(12) 0.0125(13)
C23B 0.0470(16) 0.0449(16) 0.0440(16) 0.0065(13) 0.0101(13) 0.0064(13)
C24B 0.0550(17) 0.0427(15) 0.0393(15) 0.0045(12) 0.0066(13) 0.0118(13)
C25B 0.0516(16) 0.0429(15) 0.0347(14) 0.0028(12) 0.0011(12) 0.0132(13)
C26B 0.0473(15) 0.0392(14) 0.0350(14) 0.0034(11) 0.0043(11) 0.0123(12)
C20B 0.064(2) 0.0531(18) 0.0374(15) 0.0097(13) 0.0076(14) 0.0042(15)
C27B 0.166(6) 0.158(6) 0.053(3) 0.041(3) -0.007(3) -0.093(5)
C28B 0.137(4) 0.102(3) 0.043(2) 0.014(2) 0.028(2) 0.058(3)
C29B 0.146(5) 0.126(4) 0.059(2) 0.049(3) 0.031(3) 0.076(4)
C2B 0.0420(15) 0.0543(17) 0.0423(15) 0.0016(13) 0.0050(12) 0.0071(13)
O3B 0.0458(11) 0.0929(17) 0.0345(10) 0.0085(11) 0.0055(9) 0.0215(11)
C31B 0.0374(14) 0.0637(19) 0.0333(14) 0.0033(13) -0.0024(11) 0.0054(13)
C32B 0.0377(14) 0.0604(18) 0.0324(14) 0.0061(13) -0.0045(11) -0.0021(13)
C33B 0.0440(15) 0.0501(16) 0.0346(14) 0.0026(12) -0.0047(12) 0.0018(13)
C34B 0.0428(15) 0.0523(17) 0.0331(14) 0.0018(12) -0.0012(11) 0.0024(13)
C35B 0.0437(15) 0.0490(16) 0.0362(14) 0.0050(12) 0.0024(12) 0.0020(13)
C36B 0.0383(14) 0.0553(17) 0.0360(14) 0.0026(13) -0.0022(11) 0.0024(13)
C30B 0.0590(18) 0.0559(18) 0.0360(15) 0.0052(13) 0.0074(13) 0.0122(15)
C37B 0.069(2) 0.065(2) 0.0456(17) 0.0099(15) 0.0182(15) 0.0193(17)
C38B 0.072(2) 0.105(3) 0.0508(19) 0.010(2) 0.0122(17) 0.040(2)
C39B 0.110(3) 0.057(2) 0.0482(19) 0.0025(16) 0.0171(19) 0.020(2)
C3B 0.0431(16) 0.068(2) 0.0375(15) 0.0115(14) -0.0002(12) -0.0025(14)
O4B 0.0622(14) 0.0885(17) 0.0343(11) 0.0093(11) 0.0063(10) 0.0246(13)
C41B 0.0404(15) 0.073(2) 0.0334(15) 0.0140(14) 0.0055(12) 0.0053(15)
C42B 0.0377(15) 0.077(2) 0.0340(15) 0.0135(14) 0.0040(12) 0.0035(15)
C43B 0.0460(17) 0.081(2) 0.0361(16) 0.0175(16) -0.0015(13) -0.0007(16)
C44B 0.0541(19) 0.067(2) 0.0451(17) 0.0166(16) -0.0033(14) -0.0036(16)
C45B 0.0513(18) 0.061(2) 0.0442(17) 0.0144(15) 0.0001(14) -0.0056(15)
C46B 0.0408(15) 0.068(2) 0.0351(15) 0.0164(14) 0.0018(12) -0.0018(14)
C40B 0.075(2) 0.073(2) 0.057(2) 0.0195(18) -0.0129(18) 0.0037(19)
C4B 0.0392(15) 0.078(2) 0.0354(15) 0.0064(15) -0.0011(12) 0.0035(15)
O5B 0.0459(11) 0.0591(12) 0.0333(10) 0.0116(9) 0.0011(8) 0.0052(10)
C51B 0.0462(16) 0.0499(16) 0.0303(13) 0.0034(12) -0.0034(11) 0.0011(13)
C52B 0.0437(15) 0.0417(15) 0.0333(14) 0.0009(11) -0.0017(11) 0.0021(12)
C53B 0.0457(15) 0.0459(16) 0.0324(14) 0.0042(12) 0.0043(11) 0.0046(13)
C54B 0.0458(16) 0.0493(16) 0.0353(14) 0.0021(12) 0.0010(12) 0.0074(13)
C55B 0.0468(16) 0.0656(19) 0.0337(14) 0.0037(13) -0.0019(12) 0.0141(14)
C56B 0.0402(15) 0.0649(19) 0.0313(14) 0.0034(13) 0.0002(11) 0.0031(14)
C50B 0.0581(18) 0.0589(18) 0.0364(15) 0.0085(13) 0.0040(13) 0.0190(15)
C5B 0.0447(15) 0.0434(15) 0.0346(14) 0.0037(12) -0.0009(11) 0.0022(12)
O6B 0.0607(13) 0.0517(12) 0.0330(10) 0.0011(9) -0.0040(9) 0.0142(10)
C61B 0.0445(15) 0.0464(16) 0.0338(14) 0.0002(12) 0.0001(11) 0.0050(12)
C62B 0.0434(15) 0.0459(16) 0.0375(14) 0.0066(12) -0.0004(12) 0.0026(12)
C63B 0.0484(16) 0.0423(15) 0.0400(15) 0.0044(12) -0.0012(12) 0.0060(13)
C64B 0.0422(15) 0.0461(16) 0.0381(15) 0.0035(12) 0.0007(12) 0.0048(12)
C65B 0.0430(15) 0.0471(16) 0.0321(13) 0.0054(12) 0.0023(11) 0.0042(12)
C66B 0.0434(15) 0.0419(15) 0.0373(14) 0.0047(12) -0.0015(11) 0.0048(12)
C60B 0.0511(17) 0.0471(16) 0.0377(15) -0.0004(12) -0.0005(12) 0.0091(13)
C67B 0.078(2) 0.0530(18) 0.0348(15) -0.0021(13) 0.0064(14) 0.0122(16)
C68B 0.065(2) 0.0484(17) 0.0423(16) -0.0013(13) -0.0044(14) 0.0085(15)
C69B 0.058(2) 0.071(2) 0.060(2) -0.0140(17) -0.0020(16) 0.0189(17)
C6B 0.0528(17) 0.0464(16) 0.0382(15) 0.0070(12) 0.0029(12) 0.0073(13)
O7B 0.0663(13) 0.0525(12) 0.0365(10) 0.0009(9) -0.0015(9) 0.0223(11)
C71B 0.0515(16) 0.0473(16) 0.0302(13) 0.0082(12) 0.0081(12) 0.0129(13)
C72B 0.0479(16) 0.0460(16) 0.0330(14) 0.0072(12) 0.0121(12) 0.0091(13)
C73B 0.0462(16) 0.0527(17) 0.0403(15) 0.0106(13) 0.0102(12) 0.0123(14)
C74B 0.0597(18) 0.0474(17) 0.0381(15) 0.0091(13) 0.0139(13) 0.0126(14)
C75B 0.0542(17) 0.0443(16) 0.0368(14) 0.0064(12) 0.0066(13) 0.0069(13)
C76B 0.0520(16) 0.0474(16) 0.0300(13) 0.0095(12) 0.0089(12) 0.0092(13)
C70B 0.065(2) 0.0459(17) 0.0573(19) 0.0087(14) 0.0082(15) 0.0168(15)
C77B 0.088(3) 0.050(2) 0.124(4) -0.006(2) -0.013(3) 0.024(2)
C78B 0.100(3) 0.071(2) 0.074(3) 0.021(2) 0.013(2) 0.042(2)
C79B 0.086(3) 0.067(2) 0.102(3) 0.018(2) 0.033(2) 0.034(2)
C7B 0.0426(15) 0.0468(16) 0.0423(15) 0.0063(12) 0.0081(12) 0.0099(13)
C11 0.072(3) 0.098(3) 0.083(3) 0.004(3) -0.011(2) 0.018(2)
C12 0.072(3) 0.086(3) 0.089(3) 0.014(3) -0.027(2) 0.011(2)
C13 0.066(2) 0.103(3) 0.0427(19) 0.017(2) -0.0064(17) -0.017(2)
C14 0.069(2) 0.087(3) 0.061(2) -0.020(2) -0.0056(19) 0.003(2)
C15 0.077(3) 0.074(2) 0.055(2) 0.0112(19) 0.0045(18) 0.000(2)
C16 0.074(3) 0.099(3) 0.061(2) 0.005(2) 0.0039(19) 0.015(2)
C17 0.114(4) 0.118(4) 0.096(4) -0.032(3) 0.008(3) 0.019(3)
C21 0.126(5) 0.138(5) 0.092(4) 0.022(4) 0.043(4) 0.033(4)
C22 0.085(3) 0.086(3) 0.106(4) 0.023(3) 0.014(3) 0.024(3)
C23 0.058(2) 0.106(4) 0.109(4) 0.054(3) 0.024(2) 0.030(2)
C24 0.068(3) 0.120(4) 0.107(4) 0.044(3) 0.010(3) 0.011(3)
C25 0.089(4) 0.140(5) 0.118(5) 0.042(4) 0.031(3) 0.002(3)
C26 0.123(5) 0.144(6) 0.118(5) 0.040(4) 0.044(4) -0.010(4)
C27 0.091(4) 0.167(6) 0.104(4) 0.046(4) 0.007(3) -0.001(4)
C31 0.104(4) 0.098(4) 0.073(3) 0.001(3) -0.009(3) -0.007(3)
C32 0.129(5) 0.095(4) 0.084(3) 0.012(3) 0.019(3) 0.000(3)
C33 0.111(4) 0.083(3) 0.049(2) 0.010(2) 0.006(2) 0.020(3)
C34 0.106(4) 0.086(3) 0.079(3) 0.006(2) -0.002(3) 0.021(3)
C35 0.109(4) 0.109(4) 0.056(2) 0.002(2) 0.014(2) 0.015(3)
C36 0.122(5) 0.150(5) 0.063(3) -0.002(3) -0.003(3) 0.002(4)
C37 0.109(4) 0.120(5) 0.129(5) -0.011(4) -0.034(4) 0.020(4)
C41 0.123(4) 0.109(4) 0.071(3) 0.004(3) -0.016(3) 0.040(3)
C42 0.122(4) 0.130(5) 0.076(3) 0.000(3) 0.003(3) 0.053(4)
C43 0.095(3) 0.110(4) 0.076(3) -0.003(3) 0.015(3) 0.017(3)
C44 0.079(3) 0.088(3) 0.082(3) 0.012(2) 0.002(2) 0.018(2)
C45 0.127(4) 0.099(3) 0.069(3) 0.015(2) 0.026(3) 0.047(3)
C46 0.113(4) 0.100(4) 0.098(4) 0.009(3) 0.014(3) 0.041(3)
C47 0.121(5) 0.153(6) 0.090(4) 0.020(4) 0.002(3) 0.046(4)
C51 0.100(4) 0.090(3) 0.086(3) -0.002(3) -0.025(3) 0.038(3)
C52 0.109(4) 0.103(4) 0.071(3) 0.021(2) 0.014(3) 0.059(3)
C53 0.076(2) 0.066(2) 0.076(3) 0.0138(19) 0.019(2) 0.034(2)
C54 0.064(2) 0.0487(18) 0.066(2) 0.0001(16) 0.0064(16) 0.0180(16)
C55 0.069(2) 0.057(2) 0.086(3) 0.0133(19) 0.001(2) 0.0120(18)
C56 0.075(3) 0.067(3) 0.112(4) 0.011(2) -0.018(3) 0.010(2)
C57 0.076(3) 0.067(2) 0.078(3) -0.005(2) -0.008(2) 0.012(2)
C61 0.082(3) 0.086(3) 0.099(3) 0.001(3) -0.005(3) 0.030(2)
C62 0.107(4) 0.058(2) 0.084(3) 0.003(2) -0.033(3) 0.015(2)
C63 0.093(3) 0.076(3) 0.068(2) 0.014(2) 0.003(2) 0.010(2)
C64 0.100(4) 0.203(7) 0.086(3) 0.052(4) 0.030(3) 0.088(4)
C65 0.140(5) 0.230(8) 0.093(4) 0.069(5) 0.042(4) 0.120(6)
C66 0.111(4) 0.141(5) 0.111(4) 0.039(4) 0.038(3) 0.056(4)
C67 0.139(6) 0.48(2) 0.145(7) 0.105(9) 0.044(5) 0.193(10)

loop_
_atom_type_symbol
_atom_type_description
_atom_type_scat_dispersion_real
_atom_type_scat_dispersion_imag
_atom_type_scat_source
C C 0.0181 0.0091 'International Tables Vol C Tables 4.2.6.8 and 6.1.1.4'
H H 0.0000 0.0000 'International Tables Vol C Tables 4.2.6.8 and 6.1.1.4'
O O 0.0492 0.0322 'International Tables Vol C Tables 4.2.6.8 and 6.1.1.4'

loop_
_geom_angle_atom_site_label_1
_geom_angle_atom_site_label_2
_geom_angle_atom_site_label_3
_geom_angle
_geom_angle_site_symmetry_1
_geom_angle_site_symmetry_3
_geom_angle_publ_flag
C16A C11A O1A 118.0(2) . . ?
C16A C11A C12A 121.7(3) . . ?
O1A C11A C12A 120.3(3) . . ?
C13A C12A C11A 117.2(3) . . ?
C13A C12A C1A 120.6(2) . . ?
C11A C12A C1A 122.2(2) . . ?
C14A C13A C12A 123.4(3) . . ?
C13A C14A C15A 116.6(3) . . ?
C13A C14A C10A 120.3(3) . . ?
C15A C14A C10A 123.1(3) . . ?
C14A C15A C16A 122.5(3) . . ?
C11A C16A C15A 118.4(3) . . ?
C11A C16A C7A 121.2(3) . . ?
C15A C16A C7A 120.3(3) . . ?
C17A C10A C18A 109.1(3) . . ?
C17A C10A C14A 111.9(3) . . ?
C18A C10A C14A 108.0(3) . . ?
C17A C10A C19A 108.3(3) . . ?
C18A C10A C19A 108.8(3) . . ?
C14A C10A C19A 110.8(3) . . ?
C26A C1A C12A 115.0(2) . . ?
O2A C21A C22A 121.3(3) . . ?
O2A C21A C26A 117.5(3) . . ?
C22A C21A C26A 121.2(3) . . ?
C21A C22A C23A 118.6(3) . . ?
C21A C22A C2A 121.9(2) . . ?
C23A C22A C2A 119.5(3) . . ?
C24A C23A C22A 122.2(3) . . ?
C23A C24A C25A 117.1(3) . . ?
C23A C24A C20A 122.4(3) . . ?
C25A C24A C20A 120.5(3) . . ?
C26A C25A C24A 122.8(3) . . ?
C25A C26A C21A 118.1(3) . . ?
C25A C26A C1A 120.6(3) . . ?
C21A C26A C1A 121.3(2) . . ?
C27A C20A C28A 113.2(4) . . ?
C27A C20A C24A 113.0(3) . . ?
C28A C20A C24A 109.6(3) . . ?
C27A C20A C29A 104.8(4) . . ?
C28A C20A C29A 107.8(4) . . ?
C24A C20A C29A 108.2(3) . . ?
C36A C2A C22A 114.5(2) . . ?
O3A C31A C32A 119.8(3) . . ?
O3A C31A C36A 118.8(3) . . ?
C32A C31A C36A 121.4(3) . . ?
C33A C32A C31A 118.0(3) . . ?
C33A C32A C3A 120.3(3) . . ?
C31A C32A C3A 121.7(3) . . ?
C32A C33A C34A 122.7(3) . . ?
C35A C34A C33A 117.0(3) . . ?
C35A C34A C30A 123.2(3) . . ?
C33A C34A C30A 119.9(3) . . ?
C34A C35A C36A 122.5(3) . . ?
C35A C36A C31A 118.3(3) . . ?
C35A C36A C2A 120.6(3) . . ?
C31A C36A C2A 121.1(3) . . ?
C37A C30A C39A 108.6(3) . . ?
C37A C30A C34A 112.0(3) . . ?
C39A C30A C34A 109.8(2) . . ?
C37A C30A C38A 107.7(3) . . ?
C39A C30A C38A 109.7(3) . . ?
C34A C30A C38A 109.0(2) . . ?
C46A C3A C32A 112.8(2) . . ?
O4A C41A C46A 118.1(3) . . ?
O4A C41A C42A 120.6(3) . . ?
C46A C41A C42A 121.2(3) . . ?
C43A C42A C41A 117.8(3) . . ?
C43A C42A C4A 120.8(3) . . ?
C41A C42A C4A 121.4(3) . . ?
C42A C43A C44A 123.2(3) . . ?
C43A C44A C45A 116.6(3) . . ?
C43A C44A C40A 120.9(3) . . ?
C45A C44A C40A 122.5(3) . . ?
C46A C45A C44A 122.6(3) . . ?
C45A C46A C41A 118.5(3) . . ?
C45A C46A C3A 120.9(3) . . ?
C41A C46A C3A 120.6(3) . . ?
C48A C40A C47A 111.7(6) . . ?
C48A C40A C44A 111.6(4) . . ?
C47A C40A C44A 113.1(3) . . ?
C48A C40A C49A 104.4(6) . . ?
C47A C40A C49A 108.4(5) . . ?
C44A C40A C49A 107.2(3) . . ?
C56A C4A C42A 115.0(3) . . ?
O5A C51A C52A 121.4(3) . . ?
O5A C51A C56A 117.1(3) . . ?
C52A C51A C56A 121.4(3) . . ?
C51A C52A C53A 117.8(3) . . ?
C51A C52A C5A 121.6(3) . . ?
C53A C52A C5A 120.5(3) . . ?
C54A C53A C52A 123.1(3) . . ?
C55A C54A C53A 116.8(3) . . ?
C55A C54A C50A 120.6(3) . . ?
C53A C54A C50A 122.6(3) . . ?
C54A C55A C56A 123.0(3) . . ?
C55A C56A C51A 117.9(3) . . ?
C55A C56A C4A 120.5(3) . . ?
C51A C56A C4A 121.7(3) . . ?
C58A C50A C57A 109.9(4) . . ?
C58A C50A C59A 110.4(4) . . ?
C57A C50A C59A 106.3(3) . . ?
C58A C50A C54A 107.2(3) . . ?
C57A C50A C54A 112.6(3) . . ?
C59A C50A C54A 110.6(3) . . ?
C52A C5A C66A 117.1(3) . . ?
O6A C61A C66A 117.8(3) . . ?
O6A C61A C62A 120.7(3) . . ?
C66A C61A C62A 121.5(3) . . ?
C63A C62A C61A 117.4(3) . . ?
C63A C62A C6A 121.8(3) . . ?
C61A C62A C6A 120.7(3) . . ?
C62A C63A C64A 122.8(3) . . ?
C65A C64A C63A 117.2(3) . . ?
C65A C64A C60A 122.9(3) . . ?
C63A C64A C60A 119.8(3) . . ?
C64A C65A C66A 122.4(3) . . ?
C65A C66A C61A 118.5(3) . . ?
C65A C66A C5A 120.2(3) . . ?
C61A C66A C5A 121.2(3) . . ?
C69A C60A C67A 110.6(4) . . ?
C69A C60A C64A 109.6(4) . . ?
C67A C60A C64A 112.0(4) . . ?
C69A C60A C68A 109.3(5) . . ?
C67A C60A C68A 106.6(4) . . ?
C64A C60A C68A 108.7(4) . . ?
C62A C6A C76A 113.7(3) . . ?
O7A C71A C76A 117.2(3) . . ?
O7A C71A C72A 121.0(3) . . ?
C76A C71A C72A 121.8(3) . . ?
C73A C72A C71A 118.0(3) . . ?
C73A C72A C7A 119.8(3) . . ?
C71A C72A C7A 122.2(3) . . ?
C72A C73A C74A 123.1(4) . . ?
C73A C74A C75A 116.6(3) . . ?
C73A C74A C70A 121.6(4) . . ?
C75A C74A C70A 121.8(4) . . ?
C76A C75A C74A 123.0(3) . . ?
C75A C76A C71A 117.5(3) . . ?
C75A C76A C6A 119.6(3) . . ?
C71A C76A C6A 122.9(3) . . ?
C77A C70A C78A 109.2(6) . . ?
C77A C70A C74A 113.7(4) . . ?
C78A C70A C74A 108.6(4) . . ?
C77A C70A C79A 109.4(6) . . ?
C78A C70A C79A 105.6(6) . . ?
C74A C70A C79A 110.1(5) . . ?
C16A C7A C72A 113.7(2) . . ?
O1B C11B C12B 120.4(2) . . ?
O1B C11B C16B 118.2(2) . . ?
C12B C11B C16B 121.4(3) . . ?
C11B C12B C13B 118.1(3) . . ?
C11B C12B C1B 122.2(2) . . ?
C13B C12B C1B 119.7(2) . . ?
C14B C13B C12B 122.3(3) . . ?
C13B C14B C15B 117.0(3) . . ?
C13B C14B C10B 122.6(3) . . ?
C15B C14B C10B 120.4(3) . . ?
C16B C15B C14B 122.8(3) . . ?
C15B C16B C11B 118.0(3) . . ?
C15B C16B C7B 120.8(3) . . ?
C11B C16B C7B 121.2(3) . . ?
C18B C10B C17B 108.5(3) . . ?
C18B C10B C19B 110.1(3) . . ?
C17B C10B C19B 107.9(3) . . ?
C18B C10B C14B 109.2(3) . . ?
C17B C10B C14B 112.0(3) . . ?
C19B C10B C14B 109.2(3) . . ?
C26B C1B C12B 115.2(2) . . ?
O2B C21B C26B 117.3(3) . . ?
O2B C21B C22B 121.3(3) . . ?
C26B C21B C22B 121.5(3) . . ?
C23B C22B C21B 117.9(3) . . ?
C23B C22B C2B 120.2(3) . . ?
C21B C22B C2B 121.9(3) . . ?
C24B C23B C22B 122.9(3) . . ?
C23B C24B C25B 117.2(3) . . ?
C23B C24B C20B 121.8(3) . . ?
C25B C24B C20B 121.0(3) . . ?
C26B C25B C24B 122.1(3) . . ?
C25B C26B C21B 118.4(3) . . ?
C25B C26B C1B 120.2(2) . . ?
C21B C26B C1B 121.3(2) . . ?
C27B C20B C28B 110.1(5) . . ?
C27B C20B C29B 106.9(5) . . ?
C28B C20B C29B 109.7(3) . . ?
C27B C20B C24B 111.4(3) . . ?
C28B C20B C24B 107.7(3) . . ?
C29B C20B C24B 111.0(3) . . ?
C36B C2B C22B 113.9(2) . . ?
O3B C31B C36B 118.2(3) . . ?
O3B C31B C32B 119.8(3) . . ?
C36B C31B C32B 121.9(3) . . ?
C33B C32B C31B 118.0(3) . . ?
C33B C32B C3B 119.9(3) . . ?
C31B C32B C3B 121.9(3) . . ?
C32B C33B C34B 122.1(3) . . ?
C35B C34B C33B 117.5(3) . . ?
C35B C34B C30B 123.0(3) . . ?
C33B C34B C30B 119.5(3) . . ?
C34B C35B C36B 122.6(3) . . ?
C31B C36B C35B 117.9(3) . . ?
C31B C36B C2B 121.2(3) . . ?
C35B C36B C2B 120.9(3) . . ?
C38B C30B C37B 108.7(3) . . ?
C38B C30B C39B 109.8(3) . . ?
C37B C30B C39B 107.7(3) . . ?
C38B C30B C34B 109.5(2) . . ?
C37B C30B C34B 111.9(3) . . ?
C39B C30B C34B 109.4(3) . . ?
C46B C3B C32B 116.8(2) . . ?
O4B C41B C46B 118.9(3) . . ?
O4B C41B C42B 119.4(3) . . ?
C46B C41B C42B 121.7(3) . . ?
C43B C42B C41B 118.0(3) . . ?
C43B C42B C4B 120.5(3) . . ?
C41B C42B C4B 121.5(3) . . ?
C42B C43B C44B 123.1(3) . . ?
C43B C44B C45B 115.9(3) . . ?
C43B C44B C40B 121.8(3) . . ?
C45B C44B C40B 122.2(3) . . ?
C46B C45B C44B 123.2(3) . . ?
C45B C46B C41B 118.0(3) . . ?
C45B C46B C3B 120.0(3) . . ?
C41B C46B C3B 121.9(3) . . ?
C48" C40B C49" 130.1(7) . . ?
C48" C40B C48B 132.5(7) . . ?
C49" C40B C48B 41.5(5) . . ?
C48" C40B C44B 109.1(5) . . ?
C49" C40B C44B 104.4(4) . . ?
C48B C40B C44B 118.2(6) . . ?
C48" C40B C49B 57.5(7) . . ?
C49" C40B C49B 137.2(7) . . ?
C48B C40B C49B 99.1(8) . . ?
C44B C40B C49B 111.3(6) . . ?
C48" C40B C47" 102.2(7) . . ?
C49" C40B C47" 103.2(6) . . ?
C48B C40B C47" 61.9(6) . . ?
C44B C40B C47" 105.5(5) . . ?
C49B C40B C47" 45.3(6) . . ?
C48" C40B C47B 41.8(5) . . ?
C49" C40B C47B 90.1(6) . . ?
C48B C40B C47B 112.9(7) . . ?
C44B C40B C47B 116.8(5) . . ?
C49B C40B C47B 94.2(8) . . ?
C47" C40B C47B 130.7(7) . . ?
C42B C4B C56B 113.0(3) . . ?
O5B C51B C56B 117.3(3) . . ?
O5B C51B C52B 121.3(3) . . ?
C56B C51B C52B 121.4(3) . . ?
C53B C52B C51B 117.4(3) . . ?
C53B C52B C5B 119.4(3) . . ?
C51B C52B C5B 123.0(3) . . ?
C52B C53B C54B 123.3(3) . . ?
C55B C54B C53B 116.7(3) . . ?
C55B C54B C50B 120.5(3) . . ?
C53B C54B C50B 122.8(3) . . ?
C56B C55B C54B 122.5(3) . . ?
C55B C56B C51B 118.7(3) . . ?
C55B C56B C4B 119.5(3) . . ?
C51B C56B C4B 121.8(3) . . ?
C57" C50B C59B 125.9(7) . . ?
C57" C50B C58" 116.9(8) . . ?
C59B C50B C58" 59.1(6) . . ?
C57" C50B C57B 31.1(5) . . ?
C59B C50B C57B 112.8(5) . . ?
C58" C50B C57B 139.5(6) . . ?
C57" C50B C54B 116.2(6) . . ?
C59B C50B C54B 114.1(4) . . ?
C58" C50B C54B 110.6(6) . . ?
C57B C50B C54B 108.4(4) . . ?
C57" C50B C58B 78.8(6) . . ?
C59B C50B C58B 105.4(4) . . ?
C58" C50B C58B 48.6(5) . . ?
C57B C50B C58B 109.7(4) . . ?
C54B C50B C58B 106.1(3) . . ?
C57" C50B C59" 104.7(7) . . ?
C59B C50B C59" 38.6(5) . . ?
C58" C50B C59" 97.1(7) . . ?
C57B C50B C59" 79.9(5) . . ?
C54B C50B C59" 109.1(5) . . ?
C58B C50B C59" 138.1(5) . . ?
C66B C5B C52B 119.7(2) . . ?
C66B C61B O6B 117.2(3) . . ?
C66B C61B C62B 122.4(3) . . ?
O6B C61B C62B 120.4(2) . . ?
C61B C62B C63B 117.0(3) . . ?
C61B C62B C6B 122.2(3) . . ?
C63B C62B C6B 120.7(3) . . ?
C62B C63B C64B 123.0(3) . . ?
C65B C64B C63B 117.3(3) . . ?
C65B C64B C60B 122.6(3) . . ?
C63B C64B C60B 120.1(3) . . ?
C64B C65B C66B 122.1(3) . . ?
C61B C66B C65B 118.0(3) . . ?
C61B C66B C5B 121.3(2) . . ?
C65B C66B C5B 120.5(2) . . ?
C69B C60B C67B 109.6(3) . . ?
C69B C60B C68B 108.6(3) . . ?
C67B C60B C68B 107.8(2) . . ?
C69B C60B C64B 109.0(2) . . ?
C67B C60B C64B 111.9(3) . . ?
C68B C60B C64B 109.8(2) . . ?
C62B C6B C76B 115.1(2) . . ?
O7B C71B C76B 119.0(3) . . ?
O7B C71B C72B 120.0(3) . . ?
C76B C71B C72B 121.0(3) . . ?
C73B C72B C71B 118.3(3) . . ?
C73B C72B C7B 120.2(3) . . ?
C71B C72B C7B 121.5(3) . . ?
C72B C73B C74B 122.9(3) . . ?
C75B C74B C73B 116.8(3) . . ?
C75B C74B C70B 123.5(3) . . ?
C73B C74B C70B 119.7(3) . . ?
C74B C75B C76B 122.8(3) . . ?
C75B C76B C71B 118.1(3) . . ?
C75B C76B C6B 120.1(3) . . ?
C71B C76B C6B 121.8(3) . . ?
C77B C70B C79B 108.8(3) . . ?
C77B C70B C74B 111.9(3) . . ?
C79B C70B C74B 110.3(3) . . ?
C77B C70B C78B 106.8(3) . . ?
C79B C70B C78B 109.6(3) . . ?
C74B C70B C78B 109.3(3) . . ?
C16B C7B C72B 114.0(2) . . ?
C12 C11 C16 120.9(5) . . ?
C11 C12 C13 120.9(5) . . ?
C12 C13 C14 119.4(4) . . ?
C15 C14 C13 116.2(4) . . ?
C15 C14 C17 121.2(5) . . ?
C13 C14 C17 122.6(5) . . ?
C16 C15 C14 120.9(4) . . ?
C11 C16 C15 121.8(4) . . ?
C22 C21 C26 118.8(6) . . ?
C21 C22 C23 119.9(5) . . ?
C24 C23 C22 120.9(5) . . ?
C23 C24 C25 118.2(6) . . ?
C23 C24 C27 119.5(5) . . ?
C25 C24 C27 122.2(6) . . ?
C26 C25 C24 121.4(6) . . ?
C25 C26 C21 120.7(6) . . ?
C32 C31 C36 117.5(5) . . ?
C31 C32 C33 121.3(5) . . ?
C34 C33 C32 120.7(4) . . ?
C33 C34 C35 117.8(5) . . ?
C33 C34 C37 121.7(5) . . ?
C35 C34 C37 120.5(5) . . ?
C36 C35 C34 121.7(5) . . ?
C35 C36 C31 120.9(5) . . ?
C46 C41 C42 117.7(5) . . ?
C43 C42 C41 122.5(5) . . ?
C42 C43 C44 118.5(5) . . ?
C45 C44 C43 119.0(5) . . ?
C45 C44 C47 121.1(5) . . ?
C43 C44 C47 119.7(5) . . ?
C44 C45 C46 121.1(5) . . ?
C41 C46 C45 120.9(5) . . ?
C56 C51 C52 119.1(4) . . ?
C53 C52 C51 120.4(4) . . ?
C54 C53 C52 120.8(4) . . ?
C53 C54 C55 117.9(4) . . ?
C53 C54 C57 121.4(4) . . ?
C55 C54 C57 120.7(4) . . ?
C56 C55 C54 121.7(4) . . ?
C55 C56 C51 120.1(4) . . ?
C66 C61 C62 120.4(5) . . ?
C63 C62 C61 119.3(4) . . ?
C62 C63 C64 120.8(5) . . ?
C65 C64 C63 117.7(5) . . ?
C65 C64 C67 121.9(5) . . ?
C63 C64 C67 120.3(5) . . ?
C64 C65 C66 121.8(5) . . ?
C61 C66 C65 120.0(5) . . ?
C76 C71 C72 121.5(8) . . ?
C73 C72 C71 120.2(8) . . ?
C72 C73 C74 121.9(9) . . ?
C75 C74 C73 117.0(7) . . ?
C75 C74 C77 122.2(7) . . ?
C73 C74 C77 120.8(7) . . ?
C76 C75 C74 120.1(7) . . ?
C71 C76 C75 118.9(8) . . ?
C86 C81 C82 121.5(11) . . ?
C81 C82 C83 117.1(9) . . ?
C84 C83 C82 122.6(9) . . ?
C83 C84 C85 119.1(9) . . ?
C83 C84 C87 122.5(10) . . ?
C85 C84 C87 118.3(9) . . ?
C86 C85 C84 118.9(10) . . ?
C81 C86 C85 120.6(12) . . ?
C92 C91 C96 121.0(10) . . ?
C93 C92 C91 122.4(10) . . ?
C92 C93 C94 116.5(8) . . ?
C92 C93 C97 125.1(9) . . ?
C94 C93 C97 118.4(8) . . ?
C95 C94 C93 123.5(8) . . ?
C94 C95 C96 119.1(8) . . ?
C91 C96 C95 117.4(9) . . ?

loop_
_geom_bond_atom_site_label_1
_geom_bond_atom_site_label_2
_geom_bond_distance
_geom_bond_site_symmetry_2
_geom_bond_publ_flag
O1A C11A 1.390(3) . ?
C11A C16A 1.380(4) . ?
C11A C12A 1.400(4) . ?
C12A C13A 1.392(4) . ?
C12A C1A 1.512(4) . ?
C13A C14A 1.389(4) . ?
C14A C15A 1.393(4) . ?
C14A C10A 1.535(4) . ?
C15A C16A 1.394(4) . ?
C16A C7A 1.521(4) . ?
C10A C17A 1.521(5) . ?
C10A C18A 1.534(5) . ?
C10A C19A 1.542(5) . ?
C1A C26A 1.511(4) . ?
O2A C21A 1.382(3) . ?
C21A C22A 1.384(4) . ?
C21A C26A 1.400(4) . ?
C22A C23A 1.393(4) . ?
C22A C2A 1.521(4) . ?
C23A C24A 1.390(4) . ?
C24A C25A 1.392(4) . ?
C24A C20A 1.533(4) . ?
C25A C26A 1.382(4) . ?
C20A C27A 1.498(5) . ?
C20A C28A 1.510(6) . ?
C20A C29A 1.567(6) . ?
C2A C36A 1.513(4) . ?
O3A C31A 1.387(3) . ?
C31A C32A 1.395(4) . ?
C31A C36A 1.395(4) . ?
C32A C33A 1.383(4) . ?
C32A C3A 1.523(4) . ?
C33A C34A 1.404(4) . ?
C34A C35A 1.387(4) . ?
C34A C30A 1.536(4) . ?
C35A C36A 1.390(4) . ?
C30A C37A 1.531(5) . ?
C30A C39A 1.533(5) . ?
C30A C38A 1.541(4) . ?
C3A C46A 1.519(4) . ?
O4A C41A 1.372(4) . ?
C41A C46A 1.388(4) . ?
C41A C42A 1.399(4) . ?
C42A C43A 1.387(5) . ?
C42A C4A 1.523(5) . ?
C43A C44A 1.388(5) . ?
C44A C45A 1.399(4) . ?
C44A C40A 1.531(5) . ?
C45A C46A 1.384(5) . ?
C40A C48A 1.460(7) . ?
C40A C47A 1.485(7) . ?
C40A C49A 1.556(7) . ?
C4A C56A 1.511(4) . ?
O5A C51A 1.383(3) . ?
C51A C52A 1.390(4) . ?
C51A C56A 1.394(5) . ?
C52A C53A 1.392(4) . ?
C52A C5A 1.514(5) . ?
C53A C54A 1.386(5) . ?
C54A C55A 1.383(4) . ?
C54A C50A 1.540(4) . ?
C55A C56A 1.394(4) . ?
C50A C58A 1.516(6) . ?
C50A C57A 1.519(6) . ?
C50A C59A 1.525(6) . ?
C5A C66A 1.522(5) . ?
O6A C61A 1.377(4) . ?
C61A C66A 1.394(4) . ?
C61A C62A 1.397(5) . ?
C62A C63A 1.384(5) . ?
C62A C6A 1.513(5) . ?
C63A C64A 1.403(5) . ?
C64A C65A 1.379(5) . ?
C64A C60A 1.533(5) . ?
C65A C66A 1.384(5) . ?
C60A C69A 1.504(7) . ?
C60A C67A 1.530(7) . ?
C60A C68A 1.537(8) . ?
C6A C76A 1.515(5) . ?
O7A C71A 1.386(4) . ?
C71A C76A 1.392(5) . ?
C71A C72A 1.395(5) . ?
C72A C73A 1.381(5) . ?
C72A C7A 1.524(4) . ?
C73A C74A 1.392(5) . ?
C74A C75A 1.395(6) . ?
C74A C70A 1.532(6) . ?
C75A C76A 1.391(5) . ?
C70A C77A 1.464(8) . ?
C70A C78A 1.523(8) . ?
C70A C79A 1.549(10) . ?
O1B C11B 1.381(3) . ?
C11B C12B 1.391(4) . ?
C11B C16B 1.393(4) . ?
C12B C13B 1.393(4) . ?
C12B C1B 1.520(4) . ?
C13B C14B 1.389(4) . ?
C14B C15B 1.395(4) . ?
C14B C10B 1.541(4) . ?
C15B C16B 1.384(4) . ?
C16B C7B 1.516(4) . ?
C10B C18B 1.524(5) . ?
C10B C17B 1.528(5) . ?
C10B C19B 1.533(5) . ?
C1B C26B 1.512(4) . ?
O2B C21B 1.383(3) . ?
C21B C26B 1.389(4) . ?
C21B C22B 1.394(4) . ?
C22B C23B 1.387(4) . ?
C22B C2B 1.520(4) . ?
C23B C24B 1.386(4) . ?
C24B C25B 1.397(4) . ?
C24B C20B 1.533(4) . ?
C25B C26B 1.388(4) . ?
C20B C27B 1.512(6) . ?
C20B C28B 1.512(5) . ?
C20B C29B 1.525(6) . ?
C2B C36B 1.508(5) . ?
O3B C31B 1.381(4) . ?
C31B C36B 1.387(4) . ?
C31B C32B 1.393(5) . ?
C32B C33B 1.387(4) . ?
C32B C3B 1.523(4) . ?
C33B C34B 1.403(4) . ?
C34B C35B 1.377(4) . ?
C34B C30B 1.544(4) . ?
C35B C36B 1.395(4) . ?
C30B C38B 1.525(5) . ?
C30B C37B 1.528(5) . ?
C30B C39B 1.535(5) . ?
C3B C46B 1.518(4) . ?
O4B C41B 1.381(4) . ?
C41B C46B 1.386(5) . ?
C41B C42B 1.391(4) . ?
C42B C43B 1.387(5) . ?
C42B C4B 1.516(5) . ?
C43B C44B 1.393(5) . ?
C44B C45B 1.404(4) . ?
C44B C40B 1.510(6) . ?
C45B C46B 1.381(5) . ?
C40B C48" 1.431(11) . ?
C40B C49" 1.459(9) . ?
C40B C48B 1.505(12) . ?
C40B C49B 1.543(15) . ?
C40B C47" 1.606(12) . ?
C40B C47B 1.616(13) . ?
C4B C56B 1.522(4) . ?
O5B C51B 1.386(3) . ?
C51B C56B 1.391(4) . ?
C51B C52B 1.395(4) . ?
C52B C53B 1.394(4) . ?
C52B C5B 1.530(4) . ?
C53B C54B 1.394(4) . ?
C54B C55B 1.390(4) . ?
C54B C50B 1.531(4) . ?
C55B C56B 1.386(4) . ?
C50B C57" 1.429(13) . ?
C50B C59B 1.475(8) . ?
C50B C58" 1.504(13) . ?
C50B C57B 1.526(8) . ?
C50B C58B 1.588(7) . ?
C50B C59" 1.605(12) . ?
C5B C66B 1.522(4) . ?
O6B C61B 1.391(3) . ?
C61B C66B 1.386(4) . ?
C61B C62B 1.391(4) . ?
C62B C63B 1.392(4) . ?
C62B C6B 1.521(4) . ?
C63B C64B 1.393(4) . ?
C64B C65B 1.386(4) . ?
C64B C60B 1.545(4) . ?
C65B C66B 1.396(4) . ?
C60B C69B 1.526(5) . ?
C60B C67B 1.531(4) . ?
C60B C68B 1.540(4) . ?
C6B C76B 1.523(4) . ?
O7B C71B 1.375(4) . ?
C71B C76B 1.394(4) . ?
C71B C72B 1.401(4) . ?
C72B C73B 1.372(4) . ?
C72B C7B 1.527(4) . ?
C73B C74B 1.401(4) . ?
C74B C75B 1.386(4) . ?
C74B C70B 1.532(4) . ?
C75B C76B 1.392(4) . ?
C70B C77B 1.516(5) . ?
C70B C79B 1.521(5) . ?
C70B C78B 1.536(5) . ?
C11 C12 1.336(7) . ?
C11 C16 1.341(7) . ?
C12 C13 1.384(7) . ?
C13 C14 1.435(7) . ?
C14 C15 1.407(6) . ?
C14 C17 1.475(7) . ?
C15 C16 1.346(6) . ?
C21 C22 1.310(7) . ?
C21 C26 1.435(9) . ?
C22 C23 1.458(7) . ?
C23 C24 1.305(7) . ?
C24 C25 1.432(7) . ?
C24 C27 1.464(8) . ?
C25 C26 1.305(9) . ?
C31 C32 1.328(7) . ?
C31 C36 1.412(8) . ?
C32 C33 1.431(7) . ?
C33 C34 1.340(7) . ?
C34 C35 1.387(6) . ?
C34 C37 1.479(7) . ?
C35 C36 1.352(8) . ?
C41 C46 1.298(7) . ?
C41 C42 1.416(8) . ?
C42 C43 1.344(7) . ?
C43 C44 1.406(7) . ?
C44 C45 1.326(7) . ?
C44 C47 1.450(7) . ?
C45 C46 1.425(7) . ?
C51 C56 1.375(7) . ?
C51 C52 1.387(7) . ?
C52 C53 1.384(6) . ?
C53 C54 1.375(5) . ?
C54 C55 1.391(5) . ?
C54 C57 1.489(5) . ?
C55 C56 1.372(6) . ?
C61 C66 1.335(7) . ?
C61 C62 1.385(7) . ?
C62 C63 1.378(7) . ?
C63 C64 1.383(7) . ?
C64 C65 1.363(8) . ?
C64 C67 1.513(8) . ?
C65 C66 1.378(8) . ?
C71 C76 1.333(11) . ?
C71 C72 1.382(11) . ?
C72 C73 1.285(12) . ?
C73 C74 1.408(10) . ?
C74 C75 1.391(11) . ?
C74 C77 1.515(12) . ?
C75 C76 1.387(11) . ?
C81 C86 1.318(14) . ?
C81 C82 1.391(14) . ?
C82 C83 1.430(13) . ?
C83 C84 1.292(12) . ?
C84 C85 1.428(13) . ?
C84 C87 1.503(15) . ?
C85 C86 1.401(15) . ?
C91 C92 1.362(13) . ?
C91 C96 1.378(14) . ?
C92 C93 1.350(13) . ?
C93 C94 1.391(12) . ?
C93 C97 1.589(14) . ?
C94 C95 1.341(11) . ?
C95 C96 1.415(13) . ?

loop_
_geom_hbond_atom_site_label_D
_geom_hbond_atom_site_label_H
_geom_hbond_atom_site_label_A
_geom_hbond_distance_DH
_geom_hbond_distance_HA
_geom_hbond_distance_DA
_geom_hbond_angle_DHA
_geom_hbond_site_symmetry_A
O1A H1A O2A 0.84 1.81 2.642(3) 172.9 .
O2A H2A O3A 0.84 1.81 2.650(3) 173.8 .
O3A H3A O4A 0.84 1.86 2.632(3) 153.1 .
O4A H4A O5A 0.84 1.80 2.625(3) 165.2 .
O5A H5A O6A 0.84 1.90 2.682(3) 155.0 .
O6A H6A O7A 0.84 1.87 2.689(3) 166.1 .
O7A H7A O1A 0.84 1.93 2.751(3) 165.0 .
O1B H1B O2B 0.84 1.81 2.645(3) 174.1 .
O2B H2B O3B 0.84 1.79 2.615(3) 167.0 .
O3B H3B O4B 0.84 1.78 2.590(3) 161.5 .
O4B H4B O5B 0.84 1.80 2.633(3) 169.8 .
O5B H5B O6B 0.84 1.83 2.621(3) 157.1 .
O6B H6B O7B 0.84 1.79 2.629(3) 179.0 .
O7B H7B O1B 0.84 1.84 2.670(3) 171.2 .

loop_
_geom_torsion_atom_site_label_1
_geom_torsion_atom_site_label_2
_geom_torsion_atom_site_label_3
_geom_torsion_atom_site_label_4
_geom_torsion
_geom_torsion_site_symmetry_1
_geom_torsion_site_symmetry_2
_geom_torsion_site_symmetry_3
_geom_torsion_site_symmetry_4
_geom_torsion_publ_flag
C16A C11A C12A C13A 4.3(4) . . . . ?
O1A C11A C12A C13A -176.7(2) . . . . ?
C16A C11A C12A C1A -173.3(3) . . . . ?
O1A C11A C12A C1A 5.7(4) . . . . ?
C11A C12A C13A C14A -2.3(4) . . . . ?
C1A C12A C13A C14A 175.3(3) . . . . ?
C12A C13A C14A C15A -1.1(4) . . . . ?
C12A C13A C14A C10A 177.9(3) . . . . ?
C13A C14A C15A C16A 2.7(4) . . . . ?
C10A C14A C15A C16A -176.3(3) . . . . ?
O1A C11A C16A C15A 178.1(2) . . . . ?
C12A C11A C16A C15A -2.9(4) . . . . ?
O1A C11A C16A C7A -2.7(4) . . . . ?
C12A C11A C16A C7A 176.3(3) . . . . ?
C14A C15A C16A C11A -0.8(4) . . . . ?
C14A C15A C16A C7A -179.9(3) . . . . ?
C13A C14A C10A C17A 174.6(3) . . . . ?
C15A C14A C10A C17A -6.5(4) . . . . ?
C13A C14A C10A C18A -65.4(3) . . . . ?
C15A C14A C10A C18A 113.5(3) . . . . ?
C13A C14A C10A C19A 53.7(4) . . . . ?
C15A C14A C10A C19A -127.5(3) . . . . ?
C13A C12A C1A C26A 85.2(3) . . . . ?
C11A C12A C1A C26A -97.3(3) . . . . ?
O2A C21A C22A C23A 179.3(3) . . . . ?
C26A C21A C22A C23A -1.0(4) . . . . ?
O2A C21A C22A C2A -1.2(4) . . . . ?
C26A C21A C22A C2A 178.5(3) . . . . ?
C21A C22A C23A C24A 0.3(5) . . . . ?
C2A C22A C23A C24A -179.3(3) . . . . ?
C22A C23A C24A C25A 0.4(5) . . . . ?
C22A C23A C24A C20A -178.6(3) . . . . ?
C23A C24A C25A C26A -0.3(4) . . . . ?
C20A C24A C25A C26A 178.7(3) . . . . ?
C24A C25A C26A C21A -0.4(4) . . . . ?
C24A C25A C26A C1A -179.0(3) . . . . ?
O2A C21A C26A C25A -179.2(3) . . . . ?
C22A C21A C26A C25A 1.0(4) . . . . ?
O2A C21A C26A C1A -0.6(4) . . . . ?
C22A C21A C26A C1A 179.6(3) . . . . ?
C12A C1A C26A C25A -96.8(3) . . . . ?
C12A C1A C26A C21A 84.6(3) . . . . ?
C23A C24A C20A C27A -12.6(5) . . . . ?
C25A C24A C20A C27A 168.4(4) . . . . ?
C23A C24A C20A C28A 114.6(4) . . . . ?
C25A C24A C20A C28A -64.3(4) . . . . ?
C23A C24A C20A C29A -128.1(4) . . . . ?
C25A C24A C20A C29A 52.9(4) . . . . ?
C21A C22A C2A C36A 89.7(3) . . . . ?
C23A C22A C2A C36A -90.8(3) . . . . ?
O3A C31A C32A C33A 178.6(2) . . . . ?
C36A C31A C32A C33A -2.0(4) . . . . ?
O3A C31A C32A C3A -2.5(4) . . . . ?
C36A C31A C32A C3A 176.9(3) . . . . ?
C31A C32A C33A C34A -0.1(4) . . . . ?
C3A C32A C33A C34A -178.9(3) . . . . ?
C32A C33A C34A C35A 1.4(4) . . . . ?
C32A C33A C34A C30A -179.4(3) . . . . ?
C33A C34A C35A C36A -0.9(4) . . . . ?
C30A C34A C35A C36A -180.0(3) . . . . ?
C34A C35A C36A C31A -1.1(4) . . . . ?
C34A C35A C36A C2A 177.4(3) . . . . ?
O3A C31A C36A C35A -178.1(2) . . . . ?
C32A C31A C36A C35A 2.5(4) . . . . ?
O3A C31A C36A C2A 3.5(4) . . . . ?
C32A C31A C36A C2A -175.9(2) . . . . ?
C22A C2A C36A C35A 89.7(3) . . . . ?
C22A C2A C36A C31A -91.9(3) . . . . ?
C35A C34A C30A C37A 1.5(4) . . . . ?
C33A C34A C30A C37A -177.6(3) . . . . ?
C35A C34A C30A C39A -119.2(3) . . . . ?
C33A C34A C30A C39A 61.7(4) . . . . ?
C35A C34A C30A C38A 120.6(3) . . . . ?
C33A C34A C30A C38A -58.5(4) . . . . ?
C33A C32A C3A C46A 77.9(3) . . . . ?
C31A C32A C3A C46A -101.0(3) . . . . ?
O4A C41A C42A C43A 177.4(3) . . . . ?
C46A C41A C42A C43A -4.1(4) . . . . ?
O4A C41A C42A C4A -4.2(4) . . . . ?
C46A C41A C42A C4A 174.2(3) . . . . ?
C41A C42A C43A C44A 1.2(5) . . . . ?
C4A C42A C43A C44A -177.2(3) . . . . ?
C42A C43A C44A C45A 1.6(5) . . . . ?
C42A C43A C44A C40A -176.7(3) . . . . ?
C43A C44A C45A C46A -1.8(4) . . . . ?
C40A C44A C45A C46A 176.6(3) . . . . ?
C44A C45A C46A C41A -1.0(4) . . . . ?
C44A C45A C46A C3A 178.7(3) . . . . ?
O4A C41A C46A C45A -177.5(3) . . . . ?
C42A C41A C46A C45A 4.0(4) . . . . ?
O4A C41A C46A C3A 2.8(4) . . . . ?
C42A C41A C46A C3A -175.7(3) . . . . ?
C32A C3A C46A C45A -113.4(3) . . . . ?
C32A C3A C46A C41A 66.3(4) . . . . ?
C43A C44A C40A C48A -46.6(7) . . . . ?
C45A C44A C40A C48A 135.2(6) . . . . ?
C43A C44A C40A C47A -173.4(5) . . . . ?
C45A C44A C40A C47A 8.3(6) . . . . ?
C43A C44A C40A C49A 67.1(5) . . . . ?
C45A C44A C40A C49A -111.1(5) . . . . ?
C43A C42A C4A C56A -97.9(3) . . . . ?
C41A C42A C4A C56A 83.8(3) . . . . ?
O5A C51A C52A C53A -180.0(3) . . . . ?
C56A C51A C52A C53A -0.1(4) . . . . ?
O5A C51A C52A C5A 2.5(4) . . . . ?
C56A C51A C52A C5A -177.7(3) . . . . ?
C51A C52A C53A C54A -0.9(5) . . . . ?
C5A C52A C53A C54A 176.7(3) . . . . ?
C52A C53A C54A C55A 1.2(5) . . . . ?
C52A C53A C54A C50A -175.4(3) . . . . ?
C53A C54A C55A C56A -0.7(5) . . . . ?
C50A C54A C55A C56A 176.1(3) . . . . ?
C54A C55A C56A C51A -0.2(5) . . . . ?
C54A C55A C56A C4A 179.5(3) . . . . ?
O5A C51A C56A C55A -179.5(3) . . . . ?
C52A C51A C56A C55A 0.6(4) . . . . ?
O5A C51A C56A C4A 0.8(4) . . . . ?
C52A C51A C56A C4A -179.1(3) . . . . ?
C42A C4A C56A C55A 84.7(3) . . . . ?
C42A C4A C56A C51A -95.5(3) . . . . ?
C55A C54A C50A C58A -73.4(5) . . . . ?
C53A C54A C50A C58A 103.2(5) . . . . ?
C55A C54A C50A C57A 165.7(3) . . . . ?
C53A C54A C50A C57A -17.7(5) . . . . ?
C55A C54A C50A C59A 47.0(4) . . . . ?
C53A C54A C50A C59A -136.5(4) . . . . ?
C51A C52A C5A C66A -66.4(4) . . . . ?
C53A C52A C5A C66A 116.1(3) . . . . ?
O6A C61A C62A C63A -175.7(3) . . . . ?
C66A C61A C62A C63A 3.2(5) . . . . ?
O6A C61A C62A C6A 6.4(5) . . . . ?
C66A C61A C62A C6A -174.6(3) . . . . ?
C61A C62A C63A C64A -0.9(6) . . . . ?
C6A C62A C63A C64A 176.9(4) . . . . ?
C62A C63A C64A C65A -1.3(6) . . . . ?
C62A C63A C64A C60A 178.8(4) . . . . ?
C63A C64A C65A C66A 1.4(6) . . . . ?
C60A C64A C65A C66A -178.8(4) . . . . ?
C64A C65A C66A C61A 0.8(5) . . . . ?
C64A C65A C66A C5A -175.3(3) . . . . ?
O6A C61A C66A C65A 175.8(3) . . . . ?
C62A C61A C66A C65A -3.2(5) . . . . ?
O6A C61A C66A C5A -8.1(4) . . . . ?
C62A C61A C66A C5A 172.9(3) . . . . ?
C52A C5A C66A C65A -80.3(4) . . . . ?
C52A C5A C66A C61A 103.7(3) . . . . ?
C65A C64A C60A C69A -124.3(5) . . . . ?
C63A C64A C60A C69A 55.5(6) . . . . ?
C65A C64A C60A C67A -1.2(6) . . . . ?
C63A C64A C60A C67A 178.6(4) . . . . ?
C65A C64A C60A C68A 116.3(5) . . . . ?
C63A C64A C60A C68A -63.9(5) . . . . ?
C63A C62A C6A C76A -91.5(4) . . . . ?
C61A C62A C6A C76A 86.2(4) . . . . ?
O7A C71A C72A C73A 179.9(3) . . . . ?
C76A C71A C72A C73A -0.2(5) . . . . ?
O7A C71A C72A C7A 0.6(4) . . . . ?
C76A C71A C72A C7A -179.6(3) . . . . ?
C71A C72A C73A C74A -0.5(5) . . . . ?
C7A C72A C73A C74A 178.9(3) . . . . ?
C72A C73A C74A C75A 0.2(6) . . . . ?
C72A C73A C74A C70A 179.7(4) . . . . ?
C73A C74A C75A C76A 0.8(6) . . . . ?
C70A C74A C75A C76A -178.8(4) . . . . ?
C74A C75A C76A C71A -1.4(6) . . . . ?
C74A C75A C76A C6A -179.8(4) . . . . ?
O7A C71A C76A C75A -179.0(3) . . . . ?
C72A C71A C76A C75A 1.1(5) . . . . ?
O7A C71A C76A C6A -0.6(5) . . . . ?
C72A C71A C76A C6A 179.5(3) . . . . ?
C62A C6A C76A C75A 86.0(4) . . . . ?
C62A C6A C76A C71A -92.4(4) . . . . ?
C73A C74A C70A C77A 161.9(6) . . . . ?
C75A C74A C70A C77A -18.6(8) . . . . ?
C73A C74A C70A C78A -76.4(6) . . . . ?
C75A C74A C70A C78A 103.1(6) . . . . ?
C73A C74A C70A C79A 38.8(7) . . . . ?
C75A C74A C70A C79A -141.7(6) . . . . ?
C11A C16A C7A C72A 102.1(3) . . . . ?
C15A C16A C7A C72A -78.8(3) . . . . ?
C73A C72A C7A C16A 102.9(3) . . . . ?
C71A C72A C7A C16A -77.8(4) . . . . ?
O1B C11B C12B C13B -175.8(2) . . . . ?
C16B C11B C12B C13B 6.1(4) . . . . ?
O1B C11B C12B C1B 4.6(4) . . . . ?
C16B C11B C12B C1B -173.5(3) . . . . ?
C11B C12B C13B C14B -1.8(4) . . . . ?
C1B C12B C13B C14B 177.8(3) . . . . ?
C12B C13B C14B C15B -3.0(4) . . . . ?
C12B C13B C14B C10B 177.9(3) . . . . ?
C13B C14B C15B C16B 3.8(4) . . . . ?
C10B C14B C15B C16B -177.1(3) . . . . ?
C14B C15B C16B C11B 0.3(4) . . . . ?
C14B C15B C16B C7B 179.9(3) . . . . ?
O1B C11B C16B C15B 176.5(2) . . . . ?
C12B C11B C16B C15B -5.4(4) . . . . ?
O1B C11B C16B C7B -3.2(4) . . . . ?
C12B C11B C16B C7B 175.0(3) . . . . ?
C13B C14B C10B C18B 113.8(3) . . . . ?
C15B C14B C10B C18B -65.2(4) . . . . ?
C13B C14B C10B C17B -6.3(4) . . . . ?
C15B C14B C10B C17B 174.6(3) . . . . ?
C13B C14B C10B C19B -125.8(3) . . . . ?
C15B C14B C10B C19B 55.2(4) . . . . ?
C11B C12B C1B C26B -93.2(3) . . . . ?
C13B C12B C1B C26B 87.2(3) . . . . ?
O2B C21B C22B C23B -178.1(3) . . . . ?
C26B C21B C22B C23B 1.6(4) . . . . ?
O2B C21B C22B C2B 3.4(4) . . . . ?
C26B C21B C22B C2B -176.9(3) . . . . ?
C21B C22B C23B C24B -0.6(4) . . . . ?
C2B C22B C23B C24B 177.9(3) . . . . ?
C22B C23B C24B C25B -0.5(4) . . . . ?
C22B C23B C24B C20B -176.8(3) . . . . ?
C23B C24B C25B C26B 0.7(4) . . . . ?
C20B C24B C25B C26B 177.0(3) . . . . ?
C24B C25B C26B C21B 0.3(4) . . . . ?
C24B C25B C26B C1B -178.0(3) . . . . ?
O2B C21B C26B C25B 178.3(2) . . . . ?
C22B C21B C26B C25B -1.5(4) . . . . ?
O2B C21B C26B C1B -3.5(4) . . . . ?
C22B C21B C26B C1B 176.8(3) . . . . ?
C12B C1B C26B C25B -91.3(3) . . . . ?
C12B C1B C26B C21B 90.5(3) . . . . ?
C23B C24B C20B C27B -25.8(6) . . . . ?
C25B C24B C20B C27B 158.0(5) . . . . ?
C23B C24B C20B C28B 95.1(4) . . . . ?
C25B C24B C20B C28B -81.1(4) . . . . ?
C23B C24B C20B C29B -144.8(4) . . . . ?
C25B C24B C20B C29B 39.0(4) . . . . ?
C23B C22B C2B C36B -101.8(3) . . . . ?
C21B C22B C2B C36B 76.7(4) . . . . ?
O3B C31B C32B C33B 177.7(2) . . . . ?
C36B C31B C32B C33B 0.7(4) . . . . ?
O3B C31B C32B C3B 2.2(4) . . . . ?
C36B C31B C32B C3B -174.8(3) . . . . ?
C31B C32B C33B C34B -1.6(4) . . . . ?
C3B C32B C33B C34B 174.0(2) . . . . ?
C32B C33B C34B C35B 1.6(4) . . . . ?
C32B C33B C34B C30B -178.3(3) . . . . ?
C33B C34B C35B C36B -0.7(4) . . . . ?
C30B C34B C35B C36B 179.1(3) . . . . ?
O3B C31B C36B C35B -176.9(2) . . . . ?
C32B C31B C36B C35B 0.1(4) . . . . ?
O3B C31B C36B C2B 1.2(4) . . . . ?
C32B C31B C36B C2B 178.2(3) . . . . ?
C34B C35B C36B C31B -0.1(4) . . . . ?
C34B C35B C36B C2B -178.2(3) . . . . ?
C22B C2B C36B C31B -96.9(3) . . . . ?
C22B C2B C36B C35B 81.1(3) . . . . ?
C35B C34B C30B C38B 114.7(3) . . . . ?
C33B C34B C30B C38B -65.5(4) . . . . ?
C35B C34B C30B C37B -5.8(4) . . . . ?
C33B C34B C30B C37B 174.0(3) . . . . ?
C35B C34B C30B C39B -125.1(3) . . . . ?
C33B C34B C30B C39B 54.8(4) . . . . ?
C33B C32B C3B C46B 87.4(4) . . . . ?
C31B C32B C3B C46B -97.2(4) . . . . ?
O4B C41B C42B C43B 178.5(3) . . . . ?
C46B C41B C42B C43B -2.4(4) . . . . ?
O4B C41B C42B C4B 0.6(4) . . . . ?
C46B C41B C42B C4B 179.7(3) . . . . ?
C41B C42B C43B C44B 0.2(5) . . . . ?
C4B C42B C43B C44B 178.1(3) . . . . ?
C42B C43B C44B C45B 1.6(5) . . . . ?
C42B C43B C44B C40B -177.5(3) . . . . ?
C43B C44B C45B C46B -1.4(5) . . . . ?
C40B C44B C45B C46B 177.7(3) . . . . ?
C44B C45B C46B C41B -0.6(5) . . . . ?
C44B C45B C46B C3B -177.6(3) . . . . ?
O4B C41B C46B C45B -178.3(3) . . . . ?
C42B C41B C46B C45B 2.6(4) . . . . ?
O4B C41B C46B C3B -1.4(4) . . . . ?
C42B C41B C46B C3B 179.5(3) . . . . ?
C32B C3B C46B C45B -111.1(4) . . . . ?
C32B C3B C46B C41B 72.0(4) . . . . ?
C43B C44B C40B C48" 139.8(6) . . . . ?
C45B C44B C40B C48" -39.3(7) . . . . ?
C43B C44B C40B C49" -77.8(5) . . . . ?
C45B C44B C40B C49" 103.1(5) . . . . ?
C43B C44B C40B C48B -35.4(8) . . . . ?
C45B C44B C40B C48B 145.5(7) . . . . ?
C43B C44B C40B C49B 78.2(7) . . . . ?
C45B C44B C40B C49B -100.9(7) . . . . ?
C43B C44B C40B C47" 30.6(6) . . . . ?
C45B C44B C40B C47" -148.4(5) . . . . ?
C43B C44B C40B C47B -175.3(6) . . . . ?
C45B C44B C40B C47B 5.6(7) . . . . ?
C43B C42B C4B C56B -91.4(3) . . . . ?
C41B C42B C4B C56B 86.5(4) . . . . ?
O5B C51B C52B C53B 178.1(2) . . . . ?
C56B C51B C52B C53B -2.5(4) . . . . ?
O5B C51B C52B C5B 3.0(4) . . . . ?
C56B C51B C52B C5B -177.6(3) . . . . ?
C51B C52B C53B C54B 1.0(4) . . . . ?
C5B C52B C53B C54B 176.3(3) . . . . ?
C52B C53B C54B C55B 0.4(4) . . . . ?
C52B C53B C54B C50B 178.2(3) . . . . ?
C53B C54B C55B C56B -0.3(4) . . . . ?
C50B C54B C55B C56B -178.2(3) . . . . ?
C54B C55B C56B C51B -1.2(5) . . . . ?
C54B C55B C56B C4B -179.8(3) . . . . ?
O5B C51B C56B C55B -178.0(3) . . . . ?
C52B C51B C56B C55B 2.6(4) . . . . ?
O5B C51B C56B C4B 0.6(4) . . . . ?
C52B C51B C56B C4B -178.8(3) . . . . ?
C42B C4B C56B C55B 84.0(3) . . . . ?
C42B C4B C56B C51B -94.6(4) . . . . ?
C55B C54B C50B C57" -17.5(8) . . . . ?
C53B C54B C50B C57" 164.7(7) . . . . ?
C55B C54B C50B C59B -176.8(4) . . . . ?
C53B C54B C50B C59B 5.4(5) . . . . ?
C55B C54B C50B C58" 118.9(6) . . . . ?
C53B C54B C50B C58" -58.9(7) . . . . ?
C55B C54B C50B C57B -50.2(5) . . . . ?
C53B C54B C50B C57B 132.0(4) . . . . ?
C55B C54B C50B C58B 67.6(4) . . . . ?
C53B C54B C50B C58B -110.2(4) . . . . ?
C55B C54B C50B C59" -135.5(5) . . . . ?
C53B C54B C50B C59" 46.7(6) . . . . ?
C53B C52B C5B C66B 127.1(3) . . . . ?
C51B C52B C5B C66B -57.8(4) . . . . ?
C66B C61B C62B C63B -1.8(4) . . . . ?
O6B C61B C62B C63B 179.6(3) . . . . ?
C66B C61B C62B C6B 176.1(3) . . . . ?
O6B C61B C62B C6B -2.5(4) . . . . ?
C61B C62B C63B C64B 1.7(4) . . . . ?
C6B C62B C63B C64B -176.1(3) . . . . ?
C62B C63B C64B C65B -0.8(4) . . . . ?
C62B C63B C64B C60B -179.4(3) . . . . ?
C63B C64B C65B C66B -0.2(4) . . . . ?
C60B C64B C65B C66B 178.3(3) . . . . ?
O6B C61B C66B C65B 179.5(2) . . . . ?
C62B C61B C66B C65B 0.9(4) . . . . ?
O6B C61B C66B C5B -4.7(4) . . . . ?
C62B C61B C66B C5B 176.7(3) . . . . ?
C64B C65B C66B C61B 0.2(4) . . . . ?
C64B C65B C66B C5B -175.7(3) . . . . ?
C52B C5B C66B C61B 96.7(3) . . . . ?
C52B C5B C66B C65B -87.6(3) . . . . ?
C65B C64B C60B C69B -110.9(3) . . . . ?
C63B C64B C60B C69B 67.6(4) . . . . ?
C65B C64B C60B C67B 10.6(4) . . . . ?
C63B C64B C60B C67B -170.9(3) . . . . ?
C65B C64B C60B C68B 130.3(3) . . . . ?
C63B C64B C60B C68B -51.3(4) . . . . ?
C61B C62B C6B C76B 93.8(3) . . . . ?
C63B C62B C6B C76B -88.4(3) . . . . ?
O7B C71B C72B C73B -178.2(2) . . . . ?
C76B C71B C72B C73B 1.4(4) . . . . ?
O7B C71B C72B C7B 1.8(4) . . . . ?
C76B C71B C72B C7B -178.6(2) . . . . ?
C71B C72B C73B C74B 0.3(4) . . . . ?
C7B C72B C73B C74B -179.7(3) . . . . ?
C72B C73B C74B C75B -1.5(4) . . . . ?
C72B C73B C74B C70B 178.1(3) . . . . ?
C73B C74B C75B C76B 1.1(4) . . . . ?
C70B C74B C75B C76B -178.5(3) . . . . ?
C74B C75B C76B C71B 0.5(4) . . . . ?
C74B C75B C76B C6B 178.5(3) . . . . ?
O7B C71B C76B C75B 177.8(2) . . . . ?
C72B C71B C76B C75B -1.8(4) . . . . ?
O7B C71B C76B C6B -0.2(4) . . . . ?
C72B C71B C76B C6B -179.8(3) . . . . ?
C62B C6B C76B C75B 99.1(3) . . . . ?
C62B C6B C76B C71B -82.9(3) . . . . ?
C75B C74B C70B C77B 1.3(5) . . . . ?
C73B C74B C70B C77B -178.3(3) . . . . ?
C75B C74B C70B C79B -119.9(4) . . . . ?
C73B C74B C70B C79B 60.4(4) . . . . ?
C75B C74B C70B C78B 119.5(4) . . . . ?
C73B C74B C70B C78B -60.2(4) . . . . ?
C15B C16B C7B C72B -88.4(3) . . . . ?
C11B C16B C7B C72B 91.2(3) . . . . ?
C73B C72B C7B C16B 87.1(3) . . . . ?
C71B C72B C7B C16B -92.9(3) . . . . ?
C16 C11 C12 C13 0.8(7) . . . . ?
C11 C12 C13 C14 -1.0(6) . . . . ?
C12 C13 C14 C15 0.9(5) . . . . ?
C12 C13 C14 C17 -177.1(4) . . . . ?
C13 C14 C15 C16 -0.6(6) . . . . ?
C17 C14 C15 C16 177.4(4) . . . . ?
C12 C11 C16 C15 -0.5(7) . . . . ?
C14 C15 C16 C11 0.4(6) . . . . ?
C26 C21 C22 C23 0.0(9) . . . . ?
C21 C22 C23 C24 1.4(8) . . . . ?
C22 C23 C24 C25 -0.9(8) . . . . ?
C22 C23 C24 C27 -177.2(5) . . . . ?
C23 C24 C25 C26 -0.9(10) . . . . ?
C27 C24 C25 C26 175.3(7) . . . . ?
C24 C25 C26 C21 2.3(12) . . . . ?
C22 C21 C26 C25 -1.8(12) . . . . ?
C36 C31 C32 C33 1.5(9) . . . . ?
C31 C32 C33 C34 2.1(9) . . . . ?
C32 C33 C34 C35 -3.7(8) . . . . ?
C32 C33 C34 C37 179.6(5) . . . . ?
C33 C34 C35 C36 1.8(9) . . . . ?
C37 C34 C35 C36 178.5(6) . . . . ?
C34 C35 C36 C31 1.8(10) . . . . ?
C32 C31 C36 C35 -3.4(10) . . . . ?
C46 C41 C42 C43 -4.7(10) . . . . ?
C41 C42 C43 C44 1.6(9) . . . . ?
C42 C43 C44 C45 1.5(8) . . . . ?
C42 C43 C44 C47 176.6(6) . . . . ?
C43 C44 C45 C46 -1.6(8) . . . . ?
C47 C44 C45 C46 -176.6(6) . . . . ?
C42 C41 C46 C45 4.6(9) . . . . ?
C44 C45 C46 C41 -1.7(9) . . . . ?
C56 C51 C52 C53 0.7(7) . . . . ?
C51 C52 C53 C54 0.6(6) . . . . ?
C52 C53 C54 C55 -1.5(5) . . . . ?
C52 C53 C54 C57 178.4(4) . . . . ?
C53 C54 C55 C56 1.3(6) . . . . ?
C57 C54 C55 C56 -178.6(4) . . . . ?
C54 C55 C56 C51 0.0(7) . . . . ?
C52 C51 C56 C55 -1.0(7) . . . . ?
C66 C61 C62 C63 -0.1(7) . . . . ?
C61 C62 C63 C64 -2.2(7) . . . . ?
C62 C63 C64 C65 2.4(9) . . . . ?
C62 C63 C64 C67 -177.0(8) . . . . ?
C63 C64 C65 C66 -0.3(12) . . . . ?
C67 C64 C65 C66 179.1(9) . . . . ?
C62 C61 C66 C65 2.2(10) . . . . ?
C64 C65 C66 C61 -2.1(12) . . . . ?
C76 C71 C72 C73 2.8(12) . . . . ?
C71 C72 C73 C74 -6.9(12) . . . . ?
C72 C73 C74 C75 6.0(11) . . . . ?
C72 C73 C74 C77 -176.0(8) . . . . ?
C73 C74 C75 C76 -0.9(11) . . . . ?
C77 C74 C75 C76 -178.9(8) . . . . ?
C72 C71 C76 C75 2.1(12) . . . . ?
C74 C75 C76 C71 -2.9(12) . . . . ?
C86 C81 C82 C83 4.4(15) . . . . ?
C81 C82 C83 C84 -3.3(14) . . . . ?
C82 C83 C84 C85 1.1(14) . . . . ?
C82 C83 C84 C87 177.0(10) . . . . ?
C83 C84 C85 C86 0.2(14) . . . . ?
C87 C84 C85 C86 -175.8(10) . . . . ?
C82 C81 C86 C85 -3.2(17) . . . . ?
C84 C85 C86 C81 0.8(16) . . . . ?
C96 C91 C92 C93 -2.7(16) . . . . ?
C91 C92 C93 C94 -1.5(14) . . . . ?
C91 C92 C93 C97 178.0(10) . . . . ?
C92 C93 C94 C95 2.9(13) . . . . ?
C97 C93 C94 C95 -176.6(9) . . . . ?
C93 C94 C95 C96 -0.2(13) . . . . ?
C92 C91 C96 C95 5.3(14) . . . . ?
C94 C95 C96 C91 -3.9(13) . . . . ?
